data_7030077
loop_
_publ_author_name
'Li, Shujun'
'Liu, Shuxia'
'Tang, Qun'
'Liu, Yiwei'
'He, Danfeng'
'Wang, Shengtian'
'Shi, Zhan'

_publ_section_title
;
 Borate-templated self-assembly of multinuclear nickel(II)-containing
 POMs.
;
_journal_issue 37
_journal_name_full 'Dalton transactions (Cambridge, England : 2003)'
_journal_page_first 13319
_journal_page_last 13322
_journal_paper_doi 10.1039/c3dt51201k
_journal_volume 42
_journal_year 2013
_chemical_formula_sum 'B6 Na14 Ni8 O122 Si2 W18'
_chemical_formula_weight 6173.5
_chemical_name_systematic
; 
 ? 
;
_space_group_IT_number 176
_symmetry_cell_setting hexagonal
_symmetry_space_group_name_Hall '-P 6c'
_symmetry_space_group_name_H-M 'P 63/m'
_atom_sites_solution_primary direct
_atom_sites_solution_secondary difmap
_audit_creation_method SHELXL-97
_cell_angle_alpha 90.00
_cell_angle_beta 90.00
_cell_angle_gamma 120.00
_cell_formula_units_Z 6
_cell_length_a 21.8496(16)
_cell_length_b 21.8496(16)
_cell_length_c 44.606(4)
_cell_measurement_reflns_used 9205
_cell_measurement_temperature 296(2)
_cell_measurement_theta_max 25.09
_cell_measurement_theta_min 1.74
_cell_volume 18442(3)
_computing_cell_refinement 'Bruker SMART'
_computing_data_collection 'Bruker SMART'
_computing_data_reduction 'Bruker SMART'
_computing_molecular_graphics 'Bruker SMART'
_computing_publication_material 'Bruker SMART'
_computing_structure_refinement 'SHELXL-97 (Sheldrick, 1997)'
_computing_structure_solution 'SHELXS-97 (Sheldrick, 1990)'
_diffrn_ambient_temperature 296(2)
_diffrn_detector_area_resol_mean '100x100 microns'
_diffrn_measured_fraction_theta_full 0.997
_diffrn_measured_fraction_theta_max 0.997
_diffrn_measurement_device_type 'CCD area detector'
_diffrn_measurement_method 'phi and omega scans'
_diffrn_radiation_monochromator graphite
_diffrn_radiation_source 'fine-focus sealed tube'
_diffrn_radiation_type MoK\a
_diffrn_radiation_wavelength 0.71073
_diffrn_reflns_av_R_equivalents 0.1378
_diffrn_reflns_av_unetI/netI 0.0691
_diffrn_reflns_limit_h_max 25
_diffrn_reflns_limit_h_min -25
_diffrn_reflns_limit_k_max 21
_diffrn_reflns_limit_k_min -25
_diffrn_reflns_limit_l_max 45
_diffrn_reflns_limit_l_min -53
_diffrn_reflns_number 95651
_diffrn_reflns_theta_full 25.09
_diffrn_reflns_theta_max 25.09
_diffrn_reflns_theta_min 1.74
_diffrn_standards_decay_% none
_diffrn_standards_interval_count none
_diffrn_standards_interval_time none
_diffrn_standards_number none
_exptl_absorpt_coefficient_mu 18.124
_exptl_absorpt_correction_T_max 0.095
_exptl_absorpt_correction_T_min 0.074
_exptl_absorpt_correction_type multi-scan
_exptl_absorpt_process_details 'ABSCOR by T.Higashi 8 March, 1995'
_exptl_crystal_colour green
_exptl_crystal_density_diffrn 3.335
_exptl_crystal_density_method 'not measured'
_exptl_crystal_description block
_exptl_crystal_F_000 15722.1
_exptl_crystal_size_max 0.25
_exptl_crystal_size_mid 0.13
_exptl_crystal_size_min 0.13
_platon_squeeze_details
;
 Platon Squeeze procedure was used to estimate and remove the solvent area 
 contents which were attributed to partially unseen solvent water molecules
 and counterions. Squeeze results were attached as above. Overall consideration 
 the TG, elemental analysis,and crystallography, another fourteen water 
 molecules were included in the final molecules. 
;
_refine_diff_density_max 3.313
_refine_diff_density_min -1.773
_refine_diff_density_rms 0.336
_refine_ls_extinction_method none
_refine_ls_goodness_of_fit_ref 1.099
_refine_ls_matrix_type full
_refine_ls_number_parameters 684
_refine_ls_number_reflns 11057
_refine_ls_number_restraints 0
_refine_ls_restrained_S_all 1.099
_refine_ls_R_factor_all 0.0885
_refine_ls_R_factor_gt 0.0633
_refine_ls_shift/su_max 0.002
_refine_ls_shift/su_mean 0.000
_refine_ls_structure_factor_coef Fsqd
_refine_ls_weighting_details 'calc w=1/[\s^2^(Fo^2^)+(0.0510P)^2^+715.8359P] where P=(Fo^2^+2Fc^2^)/3'
_refine_ls_weighting_scheme calc
_refine_ls_wR_factor_gt 0.1377
_refine_ls_wR_factor_ref 0.1478
_reflns_number_gt 8606
_reflns_number_total 11057
_reflns_threshold_expression >2sigma(I)
_cod_data_source_file c3dt51201k.cif
_cod_data_source_block 1
_cod_original_cell_volume 18442(2)
_cod_original_sg_symbol_H-M P63/m
_cod_database_code 7030077

loop_
_symmetry_equiv_pos_as_xyz
'x, y, z'
'-y, x-y, z'
'-x+y, -x, z'
'-x, -y, z+1/2'
'y, -x+y, z+1/2'
'x-y, x, z+1/2'
'-x, -y, -z'
'y, -x+y, -z'
'x-y, x, -z'
'x, y, -z-1/2'
'-y, x-y, -z-1/2'
'-x+y, -x, -z-1/2'

loop_
_atom_site_label
_atom_site_type_symbol
_atom_site_fract_x
_atom_site_fract_y
_atom_site_fract_z
_atom_site_U_iso_or_equiv
_atom_site_adp_type
_atom_site_occupancy
_atom_site_symmetry_multiplicity
_atom_site_calc_flag
_atom_site_refinement_flags
Na1 Na 0.6667 0.3333 0.2500 0.038(5) Uiso 1 6 d S
Na2 Na 0.3333 0.6667 0.1512(3) 0.035(3) Uani 1 3 d S
Na3 Na 0.5791(7) 0.8104(6) 0.2500 0.043(3) Uani 1 2 d S
Na4 Na 0.3333 0.6667 0.0785(4) 0.051(4) Uani 1 3 d S
Na5 Na 0.9533(16) 0.7699(16) 0.2117(7) 0.059(8) Uiso 0.35 1 d P
Na5' Na 0.944(4) 0.722(4) 0.2216(17) 0.059(18) Uiso 0.15 1 d P
Na6 Na 0.308(2) 0.572(2) 0.2385(9) 0.068(13) Uiso 0.25 1 d P
Na6' Na 0.3290(17) 0.6210(17) 0.2197(8) 0.037(8) Uiso 0.25 1 d P
Na7 Na 0.9657(11) 0.6433(11) 0.1691(6) 0.050(5) Uiso 0.50 1 d P
Na7' Na 0.963(2) 0.631(2) 0.1548(11) 0.049(11) Uiso 0.25 1 d P
Na8 Na 0.557(3) 0.884(3) 0.0670(11) 0.076(12) Uiso 0.28 1 d P
Na8' Na 0.594(3) 0.924(3) 0.0738(13) 0.069(14) Uiso 0.22 1 d P
Na9 Na 0.723(2) 0.700(2) 0.2500 0.047(10) Uiso 0.33 2 d SP
Na9' Na 0.732(3) 0.663(3) 0.2500 0.073(14) Uiso 0.33 2 d SP
Na10 Na 0.8553(15) 0.6205(13) 0.0918(6) 0.094(9) Uani 0.50 1 d P
Na11 Na 0.528(2) 0.309(2) 0.2048(10) 0.063(12) Uiso 0.25 1 d P
Na12 Na 0.913(3) 0.717(3) 0.0302(16) 0.065(18) Uiso 0.17 1 d P
Na13 Na 0.819(4) 0.557(4) 0.0043(18) 0.047(18) Uiso 0.13 1 d P
Na14 Na 0.710(3) 0.950(3) 0.0167(15) 0.056(16) Uiso 0.17 1 d P
Na15 Na 0.740(3) 0.564(3) 0.2500 0.068(13) Uiso 0.33 2 d SP
Na16 Na 0.6667 0.3333 0.1689(8) 0.055(9) Uani 0.50 3 d SP
Na17 Na 0.7787(8) 0.8949(9) 0.1023(4) 0.045(5) Uani 0.50 1 d P
Na18 Na 0.5575(12) 0.5876(13) 0.0217(5) 0.066(6) Uani 0.50 1 d P
Na19 Na 0.6667 0.3333 0.0835(4) 0.065(5) Uani 1 3 d S
Ni1 Ni 0.50971(11) 0.54216(11) 0.21446(5) 0.0165(5) Uani 1 1 d .
Ni2 Ni 0.47436(12) 0.52192(12) 0.14764(6) 0.0201(5) Uani 1 1 d .
Ni3 Ni 0.58925(11) 0.68504(11) 0.18799(5) 0.0164(5) Uani 1 1 d .
Ni4 Ni 0.63008(12) 0.54019(12) 0.18640(6) 0.0211(5) Uani 1 1 d .
O1 O 0.4909(6) 0.5961(6) 0.1791(3) 0.021(3) Uani 1 1 d .
O2 O 0.5046(8) 0.5994(8) 0.2500 0.017(4) Uani 1 2 d S
O3 O 0.5257(6) 0.4934(6) 0.1779(3) 0.021(3) Uani 1 1 d .
O4 O 0.4046(6) 0.4697(6) 0.2188(3) 0.021(3) Uiso 1 1 d .
O5 O 0.5673(6) 0.7553(6) 0.1674(3) 0.020(3) Uani 1 1 d .
O6 O 0.6901(7) 0.7675(6) 0.1987(3) 0.023(3) Uani 1 1 d .
O7 O 0.7023(7) 0.8397(7) 0.1478(3) 0.030(3) Uani 1 1 d .
O8 O 0.6601(7) 0.7874(7) 0.0939(3) 0.033(3) Uani 1 1 d .
O9 O 0.6124(6) 0.6142(6) 0.2056(3) 0.017(3) Uani 1 1 d .
O10 O 0.6439(7) 0.4683(7) 0.1625(3) 0.030(3) Uani 1 1 d .
O11 O 0.4322(6) 0.5635(7) 0.1189(3) 0.027(3) Uani 1 1 d .
O12 O 0.7374(6) 0.5953(6) 0.1950(3) 0.025(3) Uani 1 1 d .
O13 O 0.3755(6) 0.4520(6) 0.1662(3) 0.024(3) Uani 1 1 d .
O14 O 0.6759(6) 0.5978(6) 0.1437(3) 0.022(3) Uani 1 1 d .
O15 O 0.6918(6) 0.6753(7) 0.0955(3) 0.025(3) Uani 1 1 d .
O16 O 0.7774(6) 0.7257(7) 0.1737(3) 0.029(3) Uani 1 1 d .
O17 O 0.5898(7) 0.8486(7) 0.1232(3) 0.029(3) Uani 1 1 d .
O18 O 0.6474(6) 0.7039(6) 0.1456(3) 0.020(3) Uani 1 1 d .
O19 O 0.5471(7) 0.7012(6) 0.2258(3) 0.026(3) Uani 1 1 d .
O20 O 0.5326(7) 0.7027(7) 0.1126(3) 0.030(3) Uani 1 1 d .
O21 O 0.5627(6) 0.5858(6) 0.1159(3) 0.022(3) Uani 1 1 d .
O22 O 0.5931(7) 0.4714(6) 0.1077(3) 0.030(3) Uani 1 1 d .
O23 O 0.6149(7) 0.4816(7) 0.2248(3) 0.035(3) Uani 1 1 d .
O24 O 0.5753(7) 0.6705(7) 0.0639(3) 0.033(3) Uani 1 1 d .
O25 O 0.7906(7) 0.8001(7) 0.1272(3) 0.033(3) Uani 1 1 d .
O26 O 0.7748(7) 0.5652(7) 0.1419(3) 0.037(4) Uani 1 1 d .
O27 O 0.4610(7) 0.4495(7) 0.1162(3) 0.031(3) Uani 1 1 d .
O28 O 0.7194(7) 0.5616(7) 0.0885(4) 0.039(4) Uani 1 1 d .
O29 O 0.4827(7) 0.5360(7) 0.0678(3) 0.037(4) Uani 1 1 d .
O30 O 0.8000(7) 0.6898(8) 0.0654(4) 0.045(4) Uani 1 1 d .
O31 O 0.7720(7) 0.7946(7) 0.0679(3) 0.037(4) Uiso 1 1 d .
O32 O 0.4321(8) 0.6303(7) 0.0678(3) 0.036(3) Uani 1 1 d .
O33 O 0.6880(7) 0.6778(8) 0.0369(3) 0.040(4) Uani 1 1 d .
O34 O 0.6081(7) 0.5491(7) 0.0608(3) 0.031(3) Uiso 1 1 d .
O35 O 0.9006(8) 0.8164(8) 0.0907(4) 0.048(4) Uani 1 1 d .
O36 O 0.6659(8) 0.7921(9) 0.0309(4) 0.049(4) Uani 1 1 d .
O37 O 0.8178(7) 0.6982(7) 0.1239(3) 0.032(3) Uani 1 1 d .
O38 O 0.6988(8) 0.4350(8) 0.1142(4) 0.048(4) Uani 1 1 d .
O39 O 0.8203(7) 0.8695(7) 0.1824(4) 0.042(4) Uani 1 1 d .
O40 O 0.8741(7) 0.6771(8) 0.1779(4) 0.045(4) Uani 1 1 d .
O41 O 0.4924(9) 0.4150(8) 0.0615(4) 0.049(4) Uani 1 1 d .
O42 O 0.7258(8) 0.5757(8) 0.0266(4) 0.046(4) Uani 1 1 d .
O43 O 0.5327(8) 0.4962(8) 0.2500 0.019(4) Uani 1 2 d S
O44 O 0.3674(7) 0.5442(6) 0.1929(3) 0.027(3) Uani 1 1 d .
O45 O 0.2830(6) 0.4227(7) 0.2041(3) 0.025(3) Uani 1 1 d .
O46 O 0.4279(6) 0.6627(6) 0.1792(3) 0.024(3) Uiso 1 1 d .
B1 B 0.5764(16) 0.4682(16) 0.2500 0.024 Uiso 1 2 d S
B2 B 0.3582(11) 0.4721(11) 0.1949(5) 0.024 Uiso 1 1 d .
B3 B 0.4306(11) 0.6006(11) 0.1827(5) 0.024 Uiso 1 1 d .
B4 B 0.5334(16) 0.6668(16) 0.2500 0.024 Uiso 1 2 d S
O1W O 0.3133(7) 0.5782(7) 0.1154(3) 0.034(3) Uiso 1 1 d .
O2W O 1.0475(10) 0.7583(10) 0.1855(5) 0.073(6) Uiso 1 1 d .
O3W O 0.9399(12) 0.6019(12) 0.2176(6) 0.093(7) Uiso 1 1 d .
O4W O 0.8694(12) 0.5211(12) 0.1557(6) 0.094(7) Uiso 1 1 d .
O5W O 0.6995(11) 0.8424(11) 0.2500 0.045(6) Uiso 1 2 d S
O6W O 0.6481(11) 0.4022(11) 0.2016(5) 0.084(6) Uiso 1 1 d .
O7W O 0.3333 0.6667 0.0212(12) 0.131(18) Uiso 1 3 d S
O8W O 0.966(2) 0.661(2) 0.1153(11) 0.095(15) Uiso 0.50 1 d P
O9W O 0.636(3) 0.401(3) 0.0474(12) 0.101(15) Uiso 0.50 1 d P
O10W O 0.908(4) 0.960(4) 0.1144(17) 0.17(3) Uiso 0.50 1 d P
O11W O 0.953(4) 0.853(4) 0.1750(17) 0.06(2) Uiso 0.25 1 d P
O12W O 0.865(5) 0.787(5) 0.2500 0.15(3) Uiso 0.50 2 d SP
O13W O 0.575(4) 0.505(4) -0.0072(17) 0.059(19) Uiso 0.25 1 d P
O14W O 0.867(6) 0.645(6) 0.2500 0.11(3) Uiso 0.33 2 d SP
O15W O 1.030(6) 0.834(6) 0.2500 0.12(4) Uiso 0.33 2 d SP
O16W O 0.0000 0.0000 0.193(4) 0.17(6) Uiso 0.38 3 d SP
Si1 Si 0.6436(2) 0.6402(2) 0.12570(11) 0.0152(10) Uani 1 1 d .
W1 W 0.60976(4) 0.78313(4) 0.131327(18) 0.02169(18) Uani 1 1 d .
W2 W 0.74921(4) 0.79529(4) 0.168161(19) 0.02298(19) Uani 1 1 d .
W3 W 0.48916(4) 0.61651(4) 0.089420(19) 0.02594(19) Uani 1 1 d .
W4 W 0.78880(4) 0.64755(4) 0.16470(2) 0.0281(2) Uani 1 1 d .
W5 W 0.68211(4) 0.49970(4) 0.12624(2) 0.0305(2) Uani 1 1 d .
W6 W 0.67036(5) 0.74231(5) 0.05991(2) 0.0326(2) Uani 1 1 d .
W7 W 0.52462(4) 0.48436(5) 0.08623(2) 0.0320(2) Uani 1 1 d .
W8 W 0.81295(4) 0.75736(5) 0.09652(2) 0.0341(2) Uani 1 1 d .
W9 W 0.70627(5) 0.60889(5) 0.05763(2) 0.0374(2) Uani 1 1 d .

loop_
_atom_site_aniso_label
_atom_site_aniso_U_11
_atom_site_aniso_U_22
_atom_site_aniso_U_33
_atom_site_aniso_U_23
_atom_site_aniso_U_13
_atom_site_aniso_U_12
Na2 0.039(5) 0.039(5) 0.026(8) 0.000 0.000 0.020(2)
Na3 0.077(9) 0.032(6) 0.030(7) 0.000 0.000 0.035(7)
Na4 0.054(6) 0.054(6) 0.044(10) 0.000 0.000 0.027(3)
Na10 0.10(2) 0.071(16) 0.057(16) 0.025(13) -0.025(14) 0.004(14)
Na16 0.063(14) 0.063(14) 0.04(2) 0.000 0.000 0.032(7)
Na17 0.025(9) 0.046(10) 0.060(13) 0.007(9) 0.013(9) 0.016(8)
Na18 0.073(15) 0.101(18) 0.030(11) -0.003(11) 0.001(11) 0.049(14)
Na19 0.073(8) 0.073(8) 0.050(12) 0.000 0.000 0.036(4)
Ni1 0.0146(11) 0.0151(11) 0.0212(13) -0.0025(10) -0.0035(10) 0.0084(9)
Ni2 0.0188(12) 0.0183(12) 0.0225(13) -0.0040(10) -0.0017(10) 0.0087(10)
Ni3 0.0175(11) 0.0141(11) 0.0193(12) -0.0012(10) -0.0007(10) 0.0091(9)
Ni4 0.0189(12) 0.0192(12) 0.0301(14) -0.0056(11) -0.0026(11) 0.0133(10)
O1 0.025(7) 0.023(7) 0.018(7) -0.007(6) -0.008(6) 0.013(6)
O2 0.014(8) 0.009(8) 0.021(10) 0.000 0.000 -0.001(7)
O3 0.030(7) 0.016(6) 0.023(7) -0.008(5) -0.006(6) 0.015(6)
O5 0.017(6) 0.013(6) 0.029(8) 0.002(5) -0.001(6) 0.005(5)
O6 0.032(7) 0.026(7) 0.012(7) -0.005(6) -0.003(6) 0.017(6)
O7 0.030(7) 0.025(7) 0.035(9) -0.008(6) -0.001(7) 0.013(6)
O8 0.024(7) 0.029(7) 0.046(10) 0.007(7) 0.008(7) 0.014(6)
O9 0.008(6) 0.017(6) 0.027(7) 0.000(5) 0.004(5) 0.007(5)
O10 0.034(8) 0.025(7) 0.035(9) -0.002(6) 0.004(7) 0.017(6)
O11 0.020(7) 0.041(8) 0.016(7) -0.010(6) -0.002(6) 0.013(6)
O12 0.012(6) 0.021(7) 0.040(9) -0.004(6) 0.002(6) 0.006(5)
O13 0.021(7) 0.025(7) 0.019(7) -0.008(6) -0.006(6) 0.007(6)
O14 0.017(6) 0.017(6) 0.036(8) -0.009(6) -0.001(6) 0.011(5)
O15 0.025(7) 0.031(7) 0.021(7) -0.001(6) 0.004(6) 0.017(6)
O16 0.020(7) 0.037(8) 0.036(9) -0.012(7) -0.011(6) 0.018(6)
O17 0.043(8) 0.026(7) 0.026(8) 0.005(6) 0.009(7) 0.024(7)
O18 0.012(6) 0.012(6) 0.025(7) 0.000(5) 0.001(5) -0.001(5)
O19 0.049(8) 0.022(7) 0.016(7) 0.007(6) 0.003(6) 0.024(6)
O20 0.031(7) 0.032(8) 0.031(8) 0.007(6) 0.005(6) 0.019(6)
O21 0.020(6) 0.019(6) 0.022(7) -0.002(6) -0.005(6) 0.006(5)
O22 0.033(8) 0.019(7) 0.044(9) -0.001(6) 0.012(7) 0.016(6)
O23 0.043(8) 0.029(7) 0.046(9) 0.001(7) -0.003(7) 0.028(7)
O24 0.032(8) 0.045(9) 0.017(7) -0.009(7) -0.004(6) 0.017(7)
O25 0.021(7) 0.030(7) 0.042(9) 0.013(7) 0.007(6) 0.009(6)
O26 0.037(8) 0.037(8) 0.049(10) -0.010(7) 0.010(7) 0.026(7)
O27 0.024(7) 0.026(7) 0.040(9) -0.010(7) -0.005(6) 0.010(6)
O28 0.032(8) 0.039(8) 0.051(10) -0.018(8) 0.000(7) 0.024(7)
O29 0.026(7) 0.037(8) 0.035(9) -0.010(7) -0.005(7) 0.005(7)
O30 0.030(8) 0.054(10) 0.042(10) 0.007(8) 0.010(7) 0.014(8)
O32 0.045(9) 0.042(9) 0.025(8) -0.003(7) -0.002(7) 0.025(7)
O33 0.036(8) 0.062(10) 0.020(8) -0.003(7) 0.000(7) 0.022(8)
O35 0.031(8) 0.049(10) 0.052(11) -0.005(8) 0.002(8) 0.012(7)
O36 0.049(10) 0.070(11) 0.033(10) 0.027(9) 0.006(8) 0.034(9)
O37 0.029(7) 0.046(9) 0.022(8) -0.016(7) 0.001(6) 0.020(7)
O38 0.042(9) 0.034(8) 0.074(13) -0.024(8) -0.007(9) 0.024(7)
O39 0.026(8) 0.027(8) 0.060(11) -0.008(8) -0.006(8) 0.003(6)
O40 0.018(7) 0.050(10) 0.069(12) 0.004(9) -0.005(8) 0.017(7)
O41 0.060(11) 0.052(10) 0.040(10) -0.022(8) -0.006(8) 0.033(9)
O42 0.038(9) 0.055(10) 0.039(10) -0.009(8) 0.015(8) 0.019(8)
O43 0.018(9) 0.014(8) 0.028(11) 0.000 0.000 0.011(7)
O44 0.028(7) 0.019(7) 0.037(9) 0.006(6) 0.006(6) 0.015(6)
O45 0.017(6) 0.029(7) 0.024(8) 0.001(6) 0.005(6) 0.007(6)
Si1 0.013(2) 0.017(2) 0.016(3) -0.004(2) 0.001(2) 0.0071(19)
W1 0.0234(4) 0.0229(4) 0.0219(4) 0.0040(3) 0.0049(3) 0.0140(3)
W2 0.0183(4) 0.0186(4) 0.0290(5) -0.0027(3) 0.0013(3) 0.0069(3)
W3 0.0235(4) 0.0349(5) 0.0198(4) -0.0015(4) -0.0012(3) 0.0149(4)
W4 0.0175(4) 0.0286(4) 0.0414(5) -0.0054(4) -0.0012(4) 0.0138(3)
W5 0.0285(4) 0.0276(4) 0.0415(6) -0.0090(4) 0.0035(4) 0.0186(4)
W6 0.0325(5) 0.0424(5) 0.0222(5) 0.0041(4) 0.0098(4) 0.0182(4)
W7 0.0297(4) 0.0343(5) 0.0297(5) -0.0156(4) -0.0021(4) 0.0143(4)
W8 0.0224(4) 0.0386(5) 0.0370(5) -0.0013(4) 0.0106(4) 0.0118(4)
W9 0.0361(5) 0.0468(5) 0.0301(5) -0.0096(4) 0.0093(4) 0.0213(4)

loop_
_atom_type_symbol
_atom_type_description
_atom_type_scat_dispersion_real
_atom_type_scat_dispersion_imag
_atom_type_scat_source
B B 0.0013 0.0007 'International Tables Vol C Tables 4.2.6.8 and 6.1.1.4'
O O 0.0106 0.0060 'International Tables Vol C Tables 4.2.6.8 and 6.1.1.4'
Si Si 0.0817 0.0704 'International Tables Vol C Tables 4.2.6.8 and 6.1.1.4'
Ni Ni 0.3393 1.1124 'International Tables Vol C Tables 4.2.6.8 and 6.1.1.4'
W W -0.8490 6.8722 'International Tables Vol C Tables 4.2.6.8 and 6.1.1.4'
Na Na 0.0362 0.0249 'International Tables Vol C Tables 4.2.6.8 and 6.1.1.4'

loop_
_geom_angle_atom_site_label_1
_geom_angle_atom_site_label_2
_geom_angle_atom_site_label_3
_geom_angle
_geom_angle_site_symmetry_1
_geom_angle_site_symmetry_3
O6W Na1 O6W 143.4(4) 12_666 2_655
O6W Na1 O6W 102.1(9) 12_666 3_665
O6W Na1 O6W 65.9(7) 2_655 3_665
O6W Na1 O6W 65.9(7) 12_666 11_656
O6W Na1 O6W 102.1(9) 2_655 11_656
O6W Na1 O6W 143.4(4) 3_665 11_656
O6W Na1 O6W 65.9(7) 12_666 10_556
O6W Na1 O6W 143.4(4) 2_655 10_556
O6W Na1 O6W 143.4(4) 3_665 10_556
O6W Na1 O6W 65.9(7) 11_656 10_556
O6W Na1 O6W 143.4(4) 12_666 .
O6W Na1 O6W 65.9(7) 2_655 .
O6W Na1 O6W 65.9(7) 3_665 .
O6W Na1 O6W 143.4(4) 11_656 .
O6W Na1 O6W 102.1(9) 10_556 .
O6W Na1 Na11 102.4(9) 12_666 2_655
O6W Na1 Na11 43.5(9) 2_655 2_655
O6W Na1 Na11 46.3(9) 3_665 2_655
O6W Na1 Na11 100.4(9) 11_656 2_655
O6W Na1 Na11 164.5(9) 10_556 2_655
O6W Na1 Na11 93.3(9) . 2_655
O6W Na1 Na11 46.3(9) 12_666 11_656
O6W Na1 Na11 100.4(9) 2_655 11_656
O6W Na1 Na11 102.4(9) 3_665 11_656
O6W Na1 Na11 43.5(9) 11_656 11_656
O6W Na1 Na11 93.3(9) 10_556 11_656
O6W Na1 Na11 164.5(9) . 11_656
Na11 Na1 Na11 71.3(15) 2_655 11_656
O6W Na1 Na11 43.5(9) 12_666 12_666
O6W Na1 Na11 164.5(9) 2_655 12_666
O6W Na1 Na11 100.4(9) 3_665 12_666
O6W Na1 Na11 93.3(9) 11_656 12_666
O6W Na1 Na11 46.3(9) 10_556 12_666
O6W Na1 Na11 102.4(9) . 12_666
Na11 Na1 Na11 132.0(5) 2_655 12_666
Na11 Na1 Na11 89.5(11) 11_656 12_666
O6W Na1 Na11 100.4(9) 12_666 3_665
O6W Na1 Na11 93.3(9) 2_655 3_665
O6W Na1 Na11 43.5(9) 3_665 3_665
O6W Na1 Na11 164.5(9) 11_656 3_665
O6W Na1 Na11 102.4(9) 10_556 3_665
O6W Na1 Na11 46.3(9) . 3_665
Na11 Na1 Na11 89.5(11) 2_655 3_665
Na11 Na1 Na11 132.0(5) 11_656 3_665
Na11 Na1 Na11 71.3(15) 12_666 3_665
O6W Na1 Na11 164.5(9) 12_666 .
O6W Na1 Na11 46.3(9) 2_655 .
O6W Na1 Na11 93.3(9) 3_665 .
O6W Na1 Na11 102.4(9) 11_656 .
O6W Na1 Na11 100.4(9) 10_556 .
O6W Na1 Na11 43.5(9) . .
Na11 Na1 Na11 89.5(11) 2_655 .
Na11 Na1 Na11 132.0(5) 11_656 .
Na11 Na1 Na11 132.0(5) 12_666 .
Na11 Na1 Na11 89.5(11) 3_665 .
O6W Na1 Na11 93.3(9) 12_666 10_556
O6W Na1 Na11 102.4(9) 2_655 10_556
O6W Na1 Na11 164.5(9) 3_665 10_556
O6W Na1 Na11 46.3(9) 11_656 10_556
O6W Na1 Na11 43.5(9) 10_556 10_556
O6W Na1 Na11 100.4(9) . 10_556
Na11 Na1 Na11 132.0(5) 2_655 10_556
Na11 Na1 Na11 89.5(11) 11_656 10_556
Na11 Na1 Na11 89.5(11) 12_666 10_556
Na11 Na1 Na11 132.0(5) 3_665 10_556
Na11 Na1 Na11 71.3(15) . 10_556
O1W Na2 O1W 79.8(6) 3_565 2_665
O1W Na2 O1W 79.8(6) 3_565 .
O1W Na2 O1W 79.8(6) 2_665 .
O1W Na2 O46 86.0(4) 3_565 2_665
O1W Na2 O46 97.4(4) 2_665 2_665
O1W Na2 O46 165.7(6) . 2_665
O1W Na2 O46 97.4(4) 3_565 3_565
O1W Na2 O46 165.7(6) 2_665 3_565
O1W Na2 O46 86.0(4) . 3_565
O46 Na2 O46 96.3(6) 2_665 3_565
O1W Na2 Na6' 115.0(7) 3_565 3_565
O1W Na2 Na6' 140.9(7) 2_665 3_565
O1W Na2 Na6' 136.6(7) . 3_565
O46 Na2 Na6' 51.2(7) 2_665 3_565
O46 Na2 Na6' 52.9(7) 3_565 3_565
O1W Na2 Na6' 136.6(7) 3_565 2_665
O1W Na2 Na6' 115.0(7) 2_665 2_665
O1W Na2 Na6' 140.9(7) . 2_665
O46 Na2 Na6' 52.9(7) 2_665 2_665
O46 Na2 Na6' 76.6(8) 3_565 2_665
Na6' Na2 Na6' 29.9(10) 3_565 2_665
O45 Na3 O45 123.1(8) 2_665 11_666
O45 Na3 O5W 98.0(5) 2_665 .
O45 Na3 O5W 98.0(5) 11_666 .
O45 Na3 O19 90.4(4) 2_665 .
O45 Na3 O19 143.2(6) 11_666 .
O5W Na3 O19 91.2(7) . .
O45 Na3 O19 143.2(6) 2_665 10_556
O45 Na3 O19 90.4(4) 11_666 10_556
O5W Na3 O19 91.2(7) . 10_556
O19 Na3 O19 53.7(6) . 10_556
O45 Na3 Na6 80.0(9) 2_665 2_665
O45 Na3 Na6 97.8(10) 11_666 2_665
O5W Na3 Na6 162.2(10) . 2_665
O19 Na3 Na6 71.2(9) . 2_665
O19 Na3 Na6 80.6(10) 10_556 2_665
O45 Na3 Na6 97.8(10) 2_665 11_666
O45 Na3 Na6 80.0(9) 11_666 11_666
O5W Na3 Na6 162.2(10) . 11_666
O19 Na3 Na6 80.6(10) . 11_666
O19 Na3 Na6 71.2(9) 10_556 11_666
Na6 Na3 Na6 20.3(16) 2_665 11_666
O45 Na3 Na6' 72.4(6) 2_665 2_665
O45 Na3 Na6' 106.7(7) 11_666 2_665
O5W Na3 Na6' 154.9(6) . 2_665
O19 Na3 Na6' 66.3(6) . 2_665
O19 Na3 Na6' 84.3(7) 10_556 2_665
Na6 Na3 Na6' 9.6(10) 2_665 2_665
Na6 Na3 Na6' 29.8(10) 11_666 2_665
O45 Na3 Na6' 106.7(7) 2_665 11_666
O45 Na3 Na6' 72.4(6) 11_666 11_666
O5W Na3 Na6' 154.9(6) . 11_666
O19 Na3 Na6' 84.3(7) . 11_666
O19 Na3 Na6' 66.3(6) 10_556 11_666
Na6 Na3 Na6' 29.8(10) 2_665 11_666
Na6 Na3 Na6' 9.6(10) 11_666 11_666
Na6' Na3 Na6' 39.3(10) 2_665 11_666
O1W Na4 O1W 78.4(7) 3_565 2_665
O1W Na4 O1W 78.4(7) 3_565 .
O1W Na4 O1W 78.4(7) 2_665 .
O1W Na4 O7W 133.2(5) 3_565 .
O1W Na4 O7W 133.2(5) 2_665 .
O1W Na4 O7W 133.2(5) . .
O1W Na4 O32 78.0(5) 3_565 2_665
O1W Na4 O32 74.7(5) 2_665 2_665
O1W Na4 O32 147.0(8) . 2_665
O7W Na4 O32 79.7(5) . 2_665
O1W Na4 O32 74.7(5) 3_565 3_565
O1W Na4 O32 147.0(8) 2_665 3_565
O1W Na4 O32 78.0(5) . 3_565
O7W Na4 O32 79.7(5) . 3_565
O32 Na4 O32 116.9(3) 2_665 3_565
Na5' Na5 O15W 90(5) . .
Na5' Na5 O40 75(4) . .
O15W Na5 O40 165(3) . .
Na5' Na5 O11W 161(5) . .
O15W Na5 O11W 108(3) . .
O40 Na5 O11W 87(2) . .
Na5' Na5 O2W 82(4) . .
O15W Na5 O2W 91(3) . .
O40 Na5 O2W 84.5(11) . .
O11W Na5 O2W 94(2) . .
Na5' Na5 O12W 94(5) . .
O15W Na5 O12W 79(3) . .
O40 Na5 O12W 104(2) . .
O11W Na5 O12W 93(3) . .
O2W Na5 O12W 169(2) . .
Na5' Na5 O14W 30(5) . .
O15W Na5 O14W 94(3) . .
O40 Na5 O14W 74.3(15) . .
O11W Na5 O14W 146(3) . .
O2W Na5 O14W 111(2) . .
O12W Na5 O14W 66(3) . .
Na5' Na5 Na5' 47(4) . 10_556
O15W Na5 Na5' 53(3) . 10_556
O40 Na5 Na5' 114.5(16) . 10_556
O11W Na5 Na5' 149(2) . 10_556
O2W Na5 Na5' 109.3(17) . 10_556
O12W Na5 Na5' 61(2) . 10_556
O14W Na5 Na5' 40.5(18) . 10_556
Na5' Na5 Na5 65(4) . 10_556
O15W Na5 Na5 42(2) . 10_556
O40 Na5 Na5 128.5(8) . 10_556
O11W Na5 Na5 131.9(19) . 10_556
O2W Na5 Na5 118.0(9) . 10_556
O12W Na5 Na5 51.3(14) . 10_556
O14W Na5 Na5 54.7(14) . 10_556
Na5' Na5 Na5 17.8(13) 10_556 10_556
Na5' Na5 Na7 60(4) . .
O15W Na5 Na7 124(3) . .
O40 Na5 Na7 45.7(7) . .
O11W Na5 Na7 105(2) . .
O2W Na5 Na7 42.7(7) . .
O12W Na5 Na7 142(2) . .
O14W Na5 Na7 81.4(18) . .
Na5' Na5 Na7 105.9(14) 10_556 .
Na5 Na5 Na7 123.2(7) 10_556 .
Na5' Na5 Na7' 65(4) . .
O15W Na5 Na7' 128(3) . .
O40 Na5 Na7' 42.6(8) . .
O11W Na5 Na7' 99(2) . .
O2W Na5 Na7' 43.3(9) . .
O12W Na5 Na7' 143(2) . .
O14W Na5 Na7' 85.4(18) . .
Na5' Na5 Na7' 111.5(15) 10_556 .
Na5 Na5 Na7' 128.9(8) 10_556 .
Na7 Na5 Na7' 5.8(8) . .
Na5 Na5' O14W 136(6) . .
Na5 Na5' O40 80(5) . .
O14W Na5' O40 94(3) . .
Na5 Na5' Na5' 115(4) . 10_556
O14W Na5' Na5' 53(3) . 10_556
O40 Na5' Na5' 145.4(18) . 10_556
Na5 Na5' O2W 74(4) . .
O14W Na5' O2W 149(4) . .
O40 Na5' O2W 84(2) . .
Na5' Na5' O2W 129.1(17) 10_556 .
Na5 Na5' O15W 65(4) . .
O14W Na5' O15W 112(4) . .
O40 Na5' O15W 145(4) . .
Na5' Na5' O15W 60(2) 10_556 .
O2W Na5' O15W 84(3) . .
Na5 Na5' O3W 150(6) . .
O14W Na5' O3W 68(3) . .
O40 Na5' O3W 80(2) . .
Na5' Na5' O3W 94.0(17) 10_556 .
O2W Na5' O3W 81(2) . .
O15W Na5' O3W 130(4) . .
Na5 Na5' O12W 65(4) . .
O14W Na5' O12W 73(4) . .
O40 Na5' O12W 98(3) . .
Na5' Na5' O12W 65.0(16) 10_556 .
O2W Na5' O12W 138(3) . .
O15W Na5' O12W 70(3) . .
O3W Na5' O12W 140(3) . .
Na5 Na5' Na7 103(5) . .
O14W Na5' Na7 107(4) . .
O40 Na5' Na7 52.3(15) . .
Na5' Na5' Na7 139.5(15) 10_556 .
O2W Na5' Na7 48.3(14) . .
O15W Na5' Na7 132(3) . .
O3W Na5' Na7 46.9(14) . .
O12W Na5' Na7 150(3) . .
Na5 Na5' Na5 97(5) . 10_556
O14W Na5' Na5 66(3) . 10_556
O40 Na5' Na5 147(3) . 10_556
Na5' Na5' Na5 17.8(13) 10_556 10_556
O2W Na5' Na5 127(3) . 10_556
O15W Na5' Na5 47(2) . 10_556
O3W Na5' Na5 112(3) . 10_556
O12W Na5' Na5 52.9(16) . 10_556
Na7 Na5' Na5 155(3) . 10_556
Na5 Na5' Na7' 100(5) . .
O14W Na5' Na7' 108(3) . .
O40 Na5' Na7' 48.6(15) . .
Na5' Na5' Na7' 143.2(13) 10_556 .
O2W Na5' Na7' 49.0(15) . .
O15W Na5' Na7' 133(3) . .
O3W Na5' Na7' 50.0(15) . .
O12W Na5' Na7' 146(3) . .
Na7 Na5' Na7' 4.0(9) . .
Na5 Na5' Na7' 159(2) 10_556 .
Na6 Na6 Na6' 132(2) 10_556 .
Na6 Na6 Na6' 26.3(14) 10_556 10_556
Na6' Na6 Na6' 106(3) . 10_556
Na6 Na6 Na6' 109.6(12) 10_556 3_565
Na6' Na6 Na6' 36(2) . 3_565
Na6' Na6 Na6' 87(2) 10_556 3_565
Na6 Na6 O44 140.3(9) 10_556 .
Na6' Na6 O44 71(2) . .
Na6' Na6 O44 143(2) 10_556 .
Na6' Na6 O44 103.9(16) 3_565 .
Na6 Na6 Na6' 108.1(11) 10_556 2_665
Na6' Na6 Na6' 24.8(17) . 2_665
Na6' Na6 Na6' 81.9(19) 10_556 2_665
Na6' Na6 Na6' 36.8(11) 3_565 2_665
O44 Na6 Na6' 86.5(14) . 2_665
Na6 Na6 Na3 79.9(8) 10_556 3_565
Na6' Na6 Na3 148(3) . 3_565
Na6' Na6 Na3 106.1(18) 10_556 3_565
Na6' Na6 Na3 142.2(18) 3_565 3_565
O44 Na6 Na3 86.6(12) . 3_565
Na6' Na6 Na3 172.0(18) 2_665 3_565
Na6 Na6 Na6' 51.6(11) 10_556 12_566
Na6' Na6 Na6' 86(3) . 12_566
Na6' Na6 Na6' 31.9(14) 10_556 12_566
Na6' Na6 Na6' 58.0(17) 3_565 12_566
O44 Na6 Na6' 153.2(18) . 12_566
Na6' Na6 Na6' 67.3(14) 2_665 12_566
Na3 Na6 Na6' 119.9(16) 3_565 12_566
Na6 Na6 Na6' 54.0(10) 10_556 11_666
Na6' Na6 Na6' 79(3) . 11_666
Na6' Na6 Na6' 27.9(11) 10_556 11_666
Na6' Na6 Na6' 66.7(15) 3_565 11_666
O44 Na6 Na6' 127.1(17) . 11_666
Na6' Na6 Na6' 54.1(16) 2_665 11_666
Na3 Na6 Na6' 133.8(16) 3_565 11_666
Na6' Na6 Na6' 30.9(10) 12_566 11_666
Na6 Na6 Na6 90.00(2) 10_556 2_665
Na6' Na6 Na6 46(2) . 2_665
Na6' Na6 Na6 65.3(13) 10_556 2_665
Na6' Na6 Na6 54.9(10) 3_565 2_665
O44 Na6 Na6 92.3(15) . 2_665
Na6' Na6 Na6 22.4(10) 2_665 2_665
Na3 Na6 Na6 162.4(18) 3_565 2_665
Na6' Na6 Na6 61.4(9) 12_566 2_665
Na6' Na6 Na6 38.1(10) 11_666 2_665
Na6 Na6 Na6 90.000(1) 10_556 3_565
Na6' Na6 Na6 56(2) . 3_565
Na6' Na6 Na6 70.2(13) 10_556 3_565
Na6' Na6 Na6 21.0(11) 3_565 3_565
O44 Na6 Na6 124.9(10) . 3_565
Na6' Na6 Na6 49.2(9) 2_665 3_565
Na3 Na6 Na6 134(2) 3_565 3_565
Na6' Na6 Na6 39.0(11) 12_566 3_565
Na6' Na6 Na6 56.2(8) 11_666 3_565
Na6 Na6 Na6 60.000(1) 2_665 3_565
Na6 Na6 Na6 72.2(14) 10_556 11_666
Na6' Na6 Na6 63(2) . 11_666
Na6' Na6 Na6 47.8(14) 10_556 11_666
Na6' Na6 Na6 63.6(11) 3_565 11_666
O44 Na6 Na6 106(2) . 11_666
Na6' Na6 Na6 38.2(11) 2_665 11_666
Na3 Na6 Na6 149(2) 3_565 11_666
Na6' Na6 Na6 49.8(10) 12_566 11_666
Na6' Na6 Na6 21.8(9) 11_666 11_666
Na6 Na6 Na6 17.8(14) 2_665 11_666
Na6 Na6 Na6 61.6(2) 3_565 11_666
Na6 Na6' Na6' 137(3) . 2_665
Na6 Na6' Na6' 118(3) . 3_565
Na6' Na6' Na6' 60.000(11) 2_665 3_565
Na6 Na6' Na6 21(2) . 10_556
Na6' Na6' Na6 115.9(15) 2_665 10_556
Na6' Na6' Na6 106.5(18) 3_565 10_556
Na6 Na6' Na6 113(3) . 2_665
Na6' Na6' Na6 26.1(16) 2_665 2_665
Na6' Na6' Na6 78.3(17) 3_565 2_665
Na6 Na6' Na6 94.0(18) 10_556 2_665
Na6 Na6' O44 82(2) . .
Na6' Na6' O44 121(2) 2_665 .
Na6' Na6' O44 151.1(10) 3_565 .
Na6 Na6' O44 98.4(16) 10_556 .
Na6 Na6' O44 114.9(16) 2_665 .
Na6 Na6' O46 104(3) . 3_565
Na6' Na6' O46 114.6(13) 2_665 3_565
Na6' Na6' O46 73.6(17) 3_565 3_565
Na6 Na6' O46 119.9(18) 10_556 3_565
Na6 Na6' O46 140.6(17) 2_665 3_565
O44 Na6' O46 81.5(11) . 3_565
Na6 Na6' O46 130(3) . .
Na6' Na6' O46 69.0(17) 2_665 .
Na6' Na6' O46 111.3(14) 3_565 .
Na6 Na6' O46 136.9(19) 10_556 .
Na6 Na6' O46 74.5(13) 2_665 .
O44 Na6' O46 53.8(8) . .
O46 Na6' O46 90.6(12) 3_565 .
Na6 Na6' Na6 102(3) . 3_565
Na6' Na6' Na6 64.9(16) 2_665 3_565
Na6' Na6' Na6 18.4(12) 3_565 3_565
Na6 Na6' Na6 88.3(17) 10_556 3_565
Na6 Na6' Na6 75.9(12) 2_665 3_565
O44 Na6' Na6 166.6(17) . 3_565
O46 Na6' Na6 85.1(13) 3_565 3_565
O46 Na6' Na6 126.6(15) . 3_565
Na6 Na6' Na6' 48(2) . 10_556
Na6' Na6' Na6' 90.000(4) 2_665 10_556
Na6' Na6' Na6' 90.000(1) 3_565 10_556
Na6 Na6' Na6' 26.3(14) 10_556 10_556
Na6 Na6' Na6' 70.4(12) 2_665 10_556
O44 Na6' Na6' 118.3(8) . 10_556
O46 Na6' Na6' 135.4(8) 3_565 10_556
O46 Na6' Na6' 133.8(8) . 10_556
Na6 Na6' Na6' 71.9(11) 3_565 10_556
Na6 Na6' Na6 96(2) . 11_666
Na6' Na6' Na6 41.7(13) 2_665 11_666
Na6' Na6' Na6 80.3(15) 3_565 11_666
Na6 Na6' Na6 76(2) 10_556 11_666
Na6 Na6' Na6 18.8(16) 2_665 11_666
O44 Na6' Na6 120.8(14) . 11_666
O46 Na6' Na6 152.4(15) 3_565 11_666
O46 Na6' Na6 90.9(13) . 11_666
Na6 Na6' Na6 72.0(11) 3_565 11_666
Na6' Na6' Na6 51.6(11) 10_556 11_666
Na6 Na6' Na6' 79(3) . 11_666
Na6' Na6' Na6' 58.6(11) 2_665 11_666
Na6' Na6' Na6' 74.9(5) 3_565 11_666
Na6 Na6' Na6' 57.5(17) 10_556 11_666
Na6 Na6' Na6' 41.0(12) 2_665 11_666
O44 Na6' Na6' 132.4(17) . 11_666
O46 Na6' Na6' 145.5(16) 3_565 11_666
O46 Na6' Na6' 113.8(15) . 11_666
Na6 Na6' Na6' 60.9(12) 3_565 11_666
Na6' Na6' Na6' 31.4(11) 10_556 11_666
Na6 Na6' Na6' 23.1(10) 11_666 11_666
Na7' Na7 O3W 140(5) . .
Na7' Na7 O2W 126(5) . .
O3W Na7 O2W 91.8(12) . .
Na7' Na7 O8W 30(4) . .
O3W Na7 O8W 166.2(16) . .
O2W Na7 O8W 101.2(15) . .
Na7' Na7 O40 110(5) . .
O3W Na7 O40 83.8(10) . .
O2W Na7 O40 85.9(9) . .
O8W Na7 O40 92.5(14) . .
Na7' Na7 O4W 60(4) . .
O3W Na7 O4W 83.9(11) . .
O2W Na7 O4W 173.7(13) . .
O8W Na7 O4W 82.6(15) . .
O40 Na7 O4W 89.0(9) . .
Na7' Na7 O13 78(4) . 3_665
O3W Na7 O13 92.7(10) . 3_665
O2W Na7 O13 85.1(8) . 3_665
O8W Na7 O13 92.9(14) . 3_665
O40 Na7 O13 170.2(12) . 3_665
O4W Na7 O13 99.7(9) . 3_665
Na7' Na7 Na5' 158(5) . .
O3W Na7 Na5' 55.2(16) . .
O2W Na7 Na5' 54.0(15) . .
O8W Na7 Na5' 130(2) . .
O40 Na7 Na5' 48.9(14) . .
O4W Na7 Na5' 119.7(16) . .
O13 Na7 Na5' 121.9(16) 3_665 .
Na7' Na7 Na5 143(5) . .
O3W Na7 Na5 72.4(10) . .
O2W Na7 Na5 45.6(8) . .
O8W Na7 Na5 113.9(14) . .
O40 Na7 Na5 44.2(7) . .
O4W Na7 Na5 128.3(11) . .
O13 Na7 Na5 126.1(10) 3_665 .
Na5' Na7 Na5 17.2(14) . .
Na7' Na7 Na10 40(4) . .
O3W Na7 Na10 136.9(10) . .
O2W Na7 Na10 118.6(9) . .
O8W Na7 Na10 30.9(12) . .
O40 Na7 Na10 69.9(8) . .
O4W Na7 Na10 62.7(8) . .
O13 Na7 Na10 118.0(9) 3_665 .
Na5' Na7 Na10 117.6(15) . .
Na5 Na7 Na10 106.4(9) . .
Na7' Na7 Na11 98(5) . 3_665
O3W Na7 Na11 50.0(9) . 3_665
O2W Na7 Na11 135.1(12) . 3_665
O8W Na7 Na11 116.3(15) . 3_665
O40 Na7 Na11 69.5(8) . 3_665
O4W Na7 Na11 39.0(9) . 3_665
O13 Na7 Na11 115.0(9) 3_665 3_665
Na5' Na7 Na11 82.1(16) . 3_665
Na5 Na7 Na11 94.5(9) . 3_665
Na10 Na7 Na11 88.2(8) . 3_665
Na7 Na7' O8W 139(6) . .
Na7 Na7' O4W 105(5) . .
O8W Na7' O4W 104(3) . .
Na7 Na7' O13 87(5) . 3_665
O8W Na7' O13 110(2) . 3_665
O4W Na7' O13 108.8(17) . 3_665
Na7 Na7' O40 57(4) . .
O8W Na7' O40 97(2) . .
O4W Na7' O40 87.4(15) . .
O13 Na7' O40 143(2) 3_665 .
Na7 Na7' O2W 43(4) . .
O8W Na7' O2W 102(2) . .
O4W Na7' O2W 148(2) . .
O13 Na7' O2W 77.6(13) 3_665 .
O40 Na7' O2W 72.2(12) . .
Na7 Na7' O3W 31(4) . .
O8W Na7' O3W 166(3) . .
O4W Na7' O3W 77.3(15) . .
O13 Na7' O3W 82.2(14) 3_665 .
O40 Na7' O3W 69.0(12) . .
O2W Na7' O3W 72.4(13) . .
Na7 Na7' O27 145(5) . 3_665
O8W Na7' O27 73(2) . 3_665
O4W Na7' O27 70.1(14) . 3_665
O13 Na7' O27 64.0(10) 3_665 3_665
O40 Na7' O27 151.3(18) . 3_665
O2W Na7' O27 135.6(16) . 3_665
O3W Na7' O27 120.1(15) . 3_665
Na7 Na7' Na10 133(5) . .
O8W Na7' Na10 36.2(17) . .
O4W Na7' Na10 74.3(14) . .
O13 Na7' Na10 139.4(18) 3_665 .
O40 Na7' Na10 76.2(11) . .
O2W Na7' Na10 121.9(14) . .
O3W Na7' Na10 135.6(15) . .
O27 Na7' Na10 80.7(13) 3_665 .
Na7 Na7' Na5' 18(4) . .
O8W Na7' Na5' 124(3) . .
O4W Na7' Na5' 106(2) . .
O13 Na7' Na5' 103.6(18) 3_665 .
O40 Na7' Na5' 39.5(13) . .
O2W Na7' Na5' 43.3(13) . .
O3W Na7' Na5' 44.0(14) . .
O27 Na7' Na5' 163.1(19) 3_665 .
Na10 Na7' Na5' 114.6(16) . .
Na7 Na7' Na5 31(4) . .
O8W Na7' Na5 109(2) . .
O4W Na7' Na5 115.5(17) . .
O13 Na7' Na5 109.0(15) 3_665 .
O40 Na7' Na5 36.0(8) . .
O2W Na7' Na5 37.4(8) . .
O3W Na7' Na5 58.8(11) . .
O27 Na7' Na5 172.7(15) 3_665 .
Na10 Na7' Na5 105.0(12) . .
Na5' Na7' Na5 14.9(11) . .
Na7 Na7' Na8' 142(5) . 2_765
O8W Na7' Na8' 37.8(19) . 2_765
O4W Na7' Na8' 111.0(19) . 2_765
O13 Na7' Na8' 72.6(13) 3_665 2_765
O40 Na7' Na8' 133.3(16) . 2_765
O2W Na7' Na8' 101.0(14) . 2_765
O3W Na7' Na8' 154.7(16) . 2_765
O27 Na7' Na8' 48.2(10) 3_665 2_765
Na10 Na7' Na8' 69.0(12) . 2_765
Na5' Na7' Na8' 142.1(18) . 2_765
Na5 Na7' Na8' 129.2(13) . 2_765
Na8' Na8 O17 75(5) . .
Na8' Na8 O29 91(5) . 2_665
O17 Na8 O29 116.1(16) . 2_665
Na8' Na8 Na14 69(5) . .
O17 Na8 Na14 110.4(17) . .
O29 Na8 Na14 121.8(17) 2_665 .
Na8 Na8' O17 86(5) . .
Na8 Na8' O8W 161(6) . 3_675
O17 Na8' O8W 76.7(18) . 3_675
Na8 Na8' Na14 97(5) . .
O17 Na8' Na14 120(2) . .
O8W Na8' Na14 98(2) 3_675 .
Na8 Na8' Na7' 139(6) . 3_675
O17 Na8' Na7' 63.2(13) . 3_675
O8W Na8' Na7' 22.8(12) 3_675 3_675
Na14 Na8' Na7' 120(2) . 3_675
Na9' Na9 O12W 86(5) . .
Na9' Na9 O9 85(3) . .
O12W Na9 O9 136.9(8) . .
Na9' Na9 O9 85(3) . 10_556
O12W Na9 O9 136.9(8) . 10_556
O9 Na9 O9 84.1(11) . 10_556
Na9' Na9 O6 129.7(9) . .
O12W Na9 O6 97.4(16) . .
O9 Na9 O6 58.7(5) . .
O9 Na9 O6 120.3(14) 10_556 .
Na9' Na9 O6 129.7(9) . 10_556
O12W Na9 O6 97.4(16) . 10_556
O9 Na9 O6 120.3(14) . 10_556
O9 Na9 O6 58.7(5) 10_556 10_556
O6 Na9 O6 99.7(13) . 10_556
Na9' Na9 Na15 5(4) . .
O12W Na9 Na15 91(2) . .
O9 Na9 Na15 81.1(11) . .
O9 Na9 Na15 81.1(11) 10_556 .
O6 Na9 Na15 128.9(7) . .
O6 Na9 Na15 128.9(7) 10_556 .
Na9 Na9' Na15 173(6) . .
Na9 Na9' O12W 74(5) . .
Na15 Na9' O12W 113(3) . .
Na9 Na9' O12 122.0(10) . .
Na15 Na9' O12 57.8(10) . .
O12W Na9' O12 101.7(16) . .
Na9 Na9' O12 122.0(10) . 10_556
Na15 Na9' O12 57.8(10) . 10_556
O12W Na9' O12 101.7(16) . 10_556
O12 Na9' O12 116(2) . 10_556
Na9 Na9' O9 77(3) . .
Na15 Na9' O9 97.3(18) . .
O12W Na9' O9 129.6(16) . .
O12 Na9' O9 60.9(6) . .
O12 Na9' O9 128.6(18) 10_556 .
Na9 Na9' O9 77(3) . 10_556
Na15 Na9' O9 97.3(18) . 10_556
O12W Na9' O9 129.6(16) . 10_556
O12 Na9' O9 128.6(18) . 10_556
O12 Na9' O9 60.9(6) 10_556 10_556
O9 Na9' O9 82.1(14) . 10_556
O8W Na10 O28 156.6(17) . .
O8W Na10 O30 131.0(16) . .
O28 Na10 O30 61.2(8) . .
O8W Na10 O37 96.0(15) . .
O28 Na10 O37 72.7(10) . .
O30 Na10 O37 59.7(8) . .
O8W Na10 O26 96.7(15) . .
O28 Na10 O26 59.9(8) . .
O30 Na10 O26 103.9(12) . .
O37 Na10 O26 60.1(8) . .
O8W Na10 Na12 97.8(18) . .
O28 Na10 Na12 104.3(14) . .
O30 Na10 Na12 53.2(12) . .
O37 Na10 Na12 100.6(14) . .
O26 Na10 Na12 157.0(17) . .
O8W Na10 Na7' 28.0(14) . .
O28 Na10 Na7' 128.9(12) . .
O30 Na10 Na7' 141.7(13) . .
O37 Na10 Na7' 86.5(10) . .
O26 Na10 Na7' 69.2(9) . .
Na12 Na10 Na7' 125.5(15) . .
O8W Na10 W4 87.7(14) . .
O28 Na10 W4 71.8(8) . .
O30 Na10 W4 88.4(10) . .
O37 Na10 W4 32.4(5) . .
O26 Na10 W4 30.5(4) . .
Na12 Na10 W4 132.8(15) . .
Na7' Na10 W4 66.6(8) . .
O8W Na10 Na13 122.6(19) . .
O28 Na10 Na13 78.3(12) . .
O30 Na10 Na13 72.8(12) . .
O37 Na10 Na13 131.9(14) . .
O26 Na10 Na13 131.3(13) . .
Na12 Na10 Na13 50.9(16) . .
Na7' Na10 Na13 140.9(16) . .
W4 Na10 Na13 149.7(13) . .
O8W Na10 Na7 31.9(13) . .
O28 Na10 Na7 124.7(10) . .
O30 Na10 Na7 135.8(11) . .
O37 Na10 Na7 79.6(7) . .
O26 Na10 Na7 64.8(6) . .
Na12 Na10 Na7 127.6(14) . .
Na7' Na10 Na7 7.0(8) . .
W4 Na10 Na7 59.9(5) . .
Na13 Na10 Na7 147.9(14) . .
O6W Na11 O6W 75.7(16) . 2_655
O6W Na11 O4W 96.9(17) . 2_655
O6W Na11 O4W 124.0(19) 2_655 2_655
O6W Na11 Na15 135.7(19) . 2_655
O6W Na11 Na15 79.4(15) 2_655 2_655
O4W Na11 Na15 127.4(17) 2_655 2_655
O6W Na11 Na1 52.9(10) . .
O6W Na11 Na1 52.5(9) 2_655 .
O4W Na11 Na1 149.7(17) 2_655 .
Na15 Na11 Na1 82.9(12) 2_655 .
O6W Na11 Na11 93.4(12) . 10_556
O6W Na11 Na11 93.3(12) 2_655 10_556
O4W Na11 Na11 142.7(10) 2_655 10_556
Na15 Na11 Na11 52.0(9) 2_655 10_556
Na1 Na11 Na11 54.4(7) . 10_556
O6W Na11 Na7 123.8(16) . 2_655
O6W Na11 Na7 144.9(17) 2_655 2_655
O4W Na11 Na7 35.0(8) 2_655 2_655
Na15 Na11 Na7 97.3(13) 2_655 2_655
Na1 Na11 Na7 162.5(14) . 2_655
Na11 Na11 Na7 112.3(7) 10_556 2_655
Na14 Na12 O30 157(3) 2_765 .
Na14 Na12 O36 89(2) 2_765 9_655
O30 Na12 O36 113(2) . 9_655
Na14 Na12 Na13 107(3) 2_765 .
O30 Na12 Na13 88(2) . .
O36 Na12 Na13 49.4(18) 9_655 .
Na14 Na12 Na10 114(3) 2_765 .
O30 Na12 Na10 50.8(13) . .
O36 Na12 Na10 126(2) 9_655 .
Na13 Na12 Na10 77(2) . .
Na14 Na12 Na14 132(3) 2_765 9_655
O30 Na12 Na14 68.5(17) . 9_655
O36 Na12 Na14 52.9(15) 9_655 9_655
Na13 Na12 Na14 73(2) . 9_655
Na10 Na12 Na14 112(2) . 9_655
O42 Na13 O36 97(2) . 9_655
O42 Na13 Na12 79(2) . .
O36 Na13 Na12 58.3(19) 9_655 .
O42 Na13 Na18 170(3) . 9_655
O36 Na13 Na18 78.2(19) 9_655 9_655
Na12 Na13 Na18 92(2) . 9_655
O42 Na13 Na10 66.2(18) . .
O36 Na13 Na10 110(2) 9_655 .
Na12 Na13 Na10 52.0(17) . .
Na18 Na13 Na10 107.2(19) 9_655 .
Na12 Na14 O33 91(2) 3_675 8_565
Na12 Na14 Na8' 96(3) 3_675 .
O33 Na14 Na8' 114(2) 8_565 .
Na12 Na14 Na8 110(3) 3_675 .
O33 Na14 Na8 109(2) 8_565 .
Na8' Na14 Na8 14.0(10) . .
Na12 Na14 Na12 135(3) 3_675 8_565
O33 Na14 Na12 85.1(19) 8_565 8_565
Na8' Na14 Na12 127(2) . 8_565
Na8 Na14 Na12 114(2) . 8_565
Na9' Na15 O14W 85(3) . .
Na9' Na15 O12 73.7(11) . 10_556
O14W Na15 O12 88.4(14) . 10_556
Na9' Na15 O12 73.7(11) . .
O14W Na15 O12 88.4(14) . .
O12 Na15 O12 147(2) 10_556 .
Na9' Na15 O23 96(2) . .
O14W Na15 O23 154.9(6) . .
O12 Na15 O23 116.0(16) 10_556 .
O12 Na15 O23 67.9(8) . .
Na9' Na15 O23 96(2) . 10_556
O14W Na15 O23 154.9(6) . 10_556
O12 Na15 O23 67.9(8) 10_556 10_556
O12 Na15 O23 116.0(16) . 10_556
O23 Na15 O23 50.2(11) . 10_556
Na9' Na15 B1 92(2) . .
O14W Na15 B1 176(3) . .
O12 Na15 B1 90.6(11) 10_556 .
O12 Na15 B1 90.6(11) . .
O23 Na15 B1 25.5(6) . .
O23 Na15 B1 25.5(6) 10_556 .
Na9' Na15 Na9 2.0(16) . .
O14W Na15 Na9 87(3) . .
O12 Na15 Na9 73.8(11) 10_556 .
O12 Na15 Na9 73.8(11) . .
O23 Na15 Na9 94.2(15) . .
O23 Na15 Na9 94.2(15) 10_556 .
B1 Na15 Na9 89.9(15) . .
Na9' Na15 Na11 139.9(12) . 3_665
O14W Na15 Na11 83(2) . 3_665
O12 Na15 Na11 143.6(18) 10_556 3_665
O12 Na15 Na11 67.8(10) . 3_665
O23 Na15 Na11 80.3(12) . 3_665
O23 Na15 Na11 110.7(17) 10_556 3_665
B1 Na15 Na11 99.6(14) . 3_665
Na9 Na15 Na11 140.4(10) . 3_665
Na9' Na15 Na11 139.9(12) . 12_666
O14W Na15 Na11 83(2) . 12_666
O12 Na15 Na11 67.8(10) 10_556 12_666
O12 Na15 Na11 143.6(18) . 12_666
O23 Na15 Na11 110.7(17) . 12_666
O23 Na15 Na11 80.3(12) 10_556 12_666
B1 Na15 Na11 99.6(14) . 12_666
Na9 Na15 Na11 140.4(10) . 12_666
Na11 Na15 Na11 76.0(19) 3_665 12_666
Na9' Na15 Ni4 76.8(12) . .
O14W Na15 Ni4 122.8(12) . .
O12 Na15 Ni4 134.3(17) 10_556 .
O12 Na15 Ni4 34.5(5) . .
O23 Na15 Ni4 34.8(5) . .
O23 Na15 Ni4 81.4(11) 10_556 .
B1 Na15 Ni4 56.1(7) . .
Na9 Na15 Ni4 75.6(9) . .
Na11 Na15 Ni4 78.2(9) 3_665 .
Na11 Na15 Ni4 140.4(16) 12_666 .
Na9' Na15 Ni4 76.8(12) . 10_556
O14W Na15 Ni4 122.8(12) . 10_556
O12 Na15 Ni4 34.5(5) 10_556 10_556
O12 Na15 Ni4 134.3(17) . 10_556
O23 Na15 Ni4 81.4(11) . 10_556
O23 Na15 Ni4 34.8(5) 10_556 10_556
B1 Na15 Ni4 56.1(7) . 10_556
Na9 Na15 Ni4 75.6(9) . 10_556
Na11 Na15 Ni4 140.4(16) 3_665 10_556
Na11 Na15 Ni4 78.2(9) 12_666 10_556
Ni4 Na15 Ni4 104.8(12) . 10_556
O6W Na16 O6W 83.2(13) 3_665 2_655
O6W Na16 O6W 83.2(13) 3_665 .
O6W Na16 O6W 83.2(13) 2_655 .
O6W Na16 Na11 51.1(10) 3_665 2_655
O6W Na16 Na11 47.6(10) 2_655 2_655
O6W Na16 Na11 110.3(15) . 2_655
O6W Na16 Na11 47.6(10) 3_665 3_665
O6W Na16 Na11 110.3(15) 2_655 3_665
O6W Na16 Na11 51.1(10) . 3_665
Na11 Na16 Na11 97.5(12) 2_655 3_665
O6W Na16 Na1 50.0(9) 3_665 .
O6W Na16 Na1 50.0(9) 2_655 .
O6W Na16 Na1 50.0(9) . .
Na11 Na16 Na1 60.3(10) 2_655 .
Na11 Na16 Na1 60.3(10) 3_665 .
O6W Na16 Na19 130.0(9) 3_665 .
O6W Na16 Na19 130.0(9) 2_655 .
O6W Na16 Na19 130.0(9) . .
Na11 Na16 Na19 119.7(10) 2_655 .
Na11 Na16 Na19 119.7(10) 3_665 .
Na1 Na16 Na19 180.000(1) . .
O25 Na17 O10W 79.5(18) . .
O25 Na17 O8 77.0(7) . .
O10W Na17 O8 155.2(19) . .
O25 Na17 O7 63.9(6) . .
O10W Na17 O7 112.8(19) . .
O8 Na17 O7 62.9(6) . .
O25 Na17 O31 63.1(6) . .
O10W Na17 O31 100.2(18) . .
O8 Na17 O31 61.9(6) . .
O7 Na17 O31 108.9(8) . .
O25 Na17 W8 31.3(4) . .
O10W Na17 W8 80.6(17) . .
O8 Na17 W8 75.2(5) . .
O7 Na17 W8 91.3(6) . .
O31 Na17 W8 34.2(4) . .
O25 Na17 W1 76.4(5) . .
O10W Na17 W1 144.3(19) . .
O8 Na17 W1 33.5(4) . .
O7 Na17 W1 32.1(4) . .
O31 Na17 W1 92.0(6) . .
W8 Na17 W1 91.8(4) . .
O25 Na17 W2 34.0(4) . .
O10W Na17 W2 88.7(18) . .
O8 Na17 W2 76.2(5) . .
O7 Na17 W2 32.7(4) . .
O31 Na17 W2 93.1(6) . .
W8 Na17 W2 64.9(3) . .
W1 Na17 W2 57.1(3) . .
O25 Na17 W6 75.6(6) . .
O10W Na17 W6 133.4(18) . .
O8 Na17 W6 30.9(4) . .
O7 Na17 W6 90.5(6) . .
O31 Na17 W6 33.2(4) . .
W8 Na17 W6 58.1(3) . .
W1 Na17 W6 64.1(3) . .
W2 Na17 W6 91.9(4) . .
O13W Na18 O34 82(2) . .
O13W Na18 O24 158(2) . .
O34 Na18 O24 77.1(8) . .
O13W Na18 O29 115(2) . .
O34 Na18 O29 64.1(7) . .
O24 Na18 O29 62.6(7) . .
O13W Na18 O33 100.7(19) . .
O34 Na18 O33 64.0(7) . .
O24 Na18 O33 62.9(7) . .
O29 Na18 O33 110.1(9) . .
O13W Na18 O13W 79(3) . 7_665
O34 Na18 O13W 114.7(18) . 7_665
O24 Na18 O13W 117.0(18) . 7_665
O29 Na18 O13W 69.0(18) . 7_665
O33 Na18 O13W 179(2) . 7_665
O13W Na18 W9 82.0(18) . .
O34 Na18 W9 31.8(4) . .
O24 Na18 W9 76.0(6) . .
O29 Na18 W9 92.1(7) . .
O33 Na18 W9 34.7(4) . .
O13W Na18 W9 144.1(17) 7_665 .
O13W Na18 W6 134.0(19) . .
O34 Na18 W6 76.1(6) . .
O24 Na18 W6 31.8(4) . .
O29 Na18 W6 91.2(7) . .
O33 Na18 W6 33.4(4) . .
O13W Na18 W6 146.9(17) 7_665 .
W9 Na18 W6 58.5(4) . .
O13W Na18 Na13 127(2) . 8_565
O34 Na18 Na13 141.4(16) . 8_565
O24 Na18 Na13 69.1(14) . 8_565
O29 Na18 Na13 112.8(15) . 8_565
O33 Na18 Na13 83.9(14) . 8_565
O13W Na18 Na13 97(2) 7_665 8_565
W9 Na18 Na13 118.5(14) . 8_565
W6 Na18 Na13 65.4(13) . 8_565
O13W Na18 W7 91.0(19) . .
O34 Na18 W7 33.8(4) . .
O24 Na18 W7 75.9(6) . .
O29 Na18 W7 33.0(4) . .
O33 Na18 W7 93.8(7) . .
O13W Na18 W7 84.9(17) 7_665 .
W9 Na18 W7 65.2(4) . .
W6 Na18 W7 92.3(5) . .
Na13 Na18 W7 141.6(14) 8_565 .
O13W Na18 W3 146(2) . .
O34 Na18 W3 75.9(6) . .
O24 Na18 W3 33.1(4) . .
O29 Na18 W3 31.8(4) . .
O33 Na18 W3 92.4(7) . .
O13W Na18 W3 87.2(17) 7_665 .
W9 Na18 W3 91.9(5) . .
W6 Na18 W3 64.4(4) . .
Na13 Na18 W3 85.2(14) 8_565 .
W7 Na18 W3 56.5(3) . .
O13W Na18 Na18 42.0(17) . 7_665
O34 Na18 Na18 101.4(10) . 7_665
O24 Na18 Na18 151.3(12) . 7_665
O29 Na18 Na18 90.6(9) . 7_665
O33 Na18 Na18 142.6(11) . 7_665
O13W Na18 Na18 37.1(16) 7_665 7_665
W9 Na18 Na18 117.8(9) . 7_665
W6 Na18 Na18 175.9(10) . 7_665
Na13 Na18 Na18 117.1(15) 8_565 7_665
W7 Na18 Na18 87.2(8) . 7_665
W3 Na18 Na18 118.4(9) . 7_665
O38 Na19 O38 90.6(8) 3_665 2_655
O38 Na19 O38 90.6(8) 3_665 .
O38 Na19 O38 90.6(8) 2_655 .
O38 Na19 O9W 107.7(12) 3_665 2_655
O38 Na19 O9W 81.9(12) 2_655 2_655
O38 Na19 O9W 160.2(12) . 2_655
O38 Na19 O9W 81.9(12) 3_665 3_665
O38 Na19 O9W 160.2(12) 2_655 3_665
O38 Na19 O9W 107.7(12) . 3_665
O9W Na19 O9W 83.0(18) 2_655 3_665
O38 Na19 O9W 160.2(12) 3_665 .
O38 Na19 O9W 107.7(12) 2_655 .
O38 Na19 O9W 81.9(12) . .
O9W Na19 O9W 83.0(18) 2_655 .
O9W Na19 O9W 83.0(18) 3_665 .
O38 Na19 Na16 55.2(6) 3_665 .
O38 Na19 Na16 55.2(6) 2_655 .
O38 Na19 Na16 55.2(6) . .
O9W Na19 Na16 130.1(12) 2_655 .
O9W Na19 Na16 130.1(12) 3_665 .
O9W Na19 Na16 130.1(12) . .
O9 Ni1 O4 174.3(5) . .
O9 Ni1 O2 93.0(5) . .
O4 Ni1 O2 90.9(6) . .
O9 Ni1 O43 94.7(6) . .
O4 Ni1 O43 90.1(6) . .
O2 Ni1 O43 78.7(5) . .
O9 Ni1 O3 80.9(5) . .
O4 Ni1 O3 95.2(5) . .
O2 Ni1 O3 173.9(6) . .
O43 Ni1 O3 102.1(5) . .
O9 Ni1 O1 82.6(5) . .
O4 Ni1 O1 92.7(5) . .
O2 Ni1 O1 98.6(5) . .
O43 Ni1 O1 176.2(5) . .
O3 Ni1 O1 80.2(5) . .
O9 Ni1 Ni4 43.8(3) . .
O4 Ni1 Ni4 134.2(3) . .
O2 Ni1 Ni4 131.3(4) . .
O43 Ni1 Ni4 83.3(4) . .
O3 Ni1 Ni4 43.4(3) . .
O1 Ni1 Ni4 96.6(3) . .
O9 Ni1 Ni3 42.8(3) . .
O4 Ni1 Ni3 134.1(3) . .
O2 Ni1 Ni3 81.2(4) . .
O43 Ni1 Ni3 131.4(4) . .
O3 Ni1 Ni3 93.9(3) . .
O1 Ni1 Ni3 45.0(3) . .
Ni4 Ni1 Ni3 77.70(8) . .
O27 Ni2 O1 178.4(5) . .
O27 Ni2 O11 89.5(5) . .
O1 Ni2 O11 91.1(5) . .
O27 Ni2 O3 96.1(5) . .
O1 Ni2 O3 83.2(5) . .
O11 Ni2 O3 172.6(5) . .
O27 Ni2 O13 90.6(5) . .
O1 Ni2 O13 90.9(5) . .
O11 Ni2 O13 92.5(5) . .
O3 Ni2 O13 92.2(5) . .
O27 Ni2 O21 78.0(5) . .
O1 Ni2 O21 100.7(5) . .
O11 Ni2 O21 76.4(5) . .
O3 Ni2 O21 100.1(5) . .
O13 Ni2 O21 163.9(5) . .
O9 Ni3 O19 96.8(5) . .
O9 Ni3 O5 176.3(5) . .
O19 Ni3 O5 86.9(5) . .
O9 Ni3 O6 90.6(5) . .
O19 Ni3 O6 92.0(5) . .
O5 Ni3 O6 89.9(5) . .
O9 Ni3 O1 84.1(5) . .
O19 Ni3 O1 88.5(5) . .
O5 Ni3 O1 95.4(5) . .
O6 Ni3 O1 174.7(5) . .
O9 Ni3 O18 97.8(5) . .
O19 Ni3 O18 161.7(5) . .
O5 Ni3 O18 78.7(5) . .
O6 Ni3 O18 76.8(4) . .
O1 Ni3 O18 103.9(5) . .
O9 Ni3 Ni1 43.4(3) . .
O19 Ni3 Ni1 76.9(3) . .
O5 Ni3 Ni1 137.6(3) . .
O6 Ni3 Ni1 129.0(3) . .
O1 Ni3 Ni1 46.1(3) . .
O18 Ni3 Ni1 121.4(3) . .
O3 Ni4 O9 82.3(4) . .
O3 Ni4 O10 94.4(5) . .
O9 Ni4 O10 173.3(6) . .
O3 Ni4 O23 93.0(5) . .
O9 Ni4 O23 96.2(5) . .
O10 Ni4 O23 89.7(5) . .
O3 Ni4 O12 175.7(5) . .
O9 Ni4 O12 94.0(5) . .
O10 Ni4 O12 89.1(5) . .
O23 Ni4 O12 89.4(5) . .
O3 Ni4 O14 101.6(5) . .
O9 Ni4 O14 96.9(5) . .
O10 Ni4 O14 78.0(5) . .
O23 Ni4 O14 161.5(5) . .
O12 Ni4 O14 76.8(5) . .
O3 Ni4 Ni1 44.9(3) . .
O9 Ni4 Ni1 43.9(3) . .
O10 Ni4 Ni1 135.5(4) . .
O23 Ni4 Ni1 77.8(4) . .
O12 Ni4 Ni1 132.6(4) . .
O14 Ni4 Ni1 120.6(3) . .
O3 Ni4 Na15 136.7(7) . .
O9 Ni4 Na15 86.0(8) . .
O10 Ni4 Na15 100.3(8) . .
O23 Ni4 Na15 47.1(8) . .
O12 Ni4 Na15 44.4(8) . .
O14 Ni4 Na15 121.2(7) . .
Ni1 Ni4 Na15 101.5(6) . .
B3 O1 Ni2 110.0(12) . .
B3 O1 Ni3 119.1(11) . .
Ni2 O1 Ni3 124.1(6) . .
B3 O1 Ni1 114.1(12) . .
Ni2 O1 Ni1 94.4(5) . .
Ni3 O1 Ni1 88.9(5) . .
B4 O2 Ni1 123.7(7) . .
B4 O2 Ni1 123.7(7) . 10_556
Ni1 O2 Ni1 100.9(7) . 10_556
Ni4 O3 Ni2 128.7(6) . .
Ni4 O3 Ni1 91.7(5) . .
Ni2 O3 Ni1 96.0(5) . .
B2 O4 Ni1 115.1(11) . .
W1 O5 Ni3 112.3(6) . .
W2 O6 Ni3 113.4(6) . .
W2 O6 Na9 116.5(9) . .
Ni3 O6 Na9 99.1(9) . .
W1 O7 W2 120.3(7) . .
W1 O7 Na17 103.5(7) . .
W2 O7 Na17 103.1(7) . .
W6 O8 W1 149.9(7) . .
W6 O8 Na17 105.9(7) . .
W1 O8 Na17 102.0(7) . .
Ni3 O9 Ni4 131.9(7) . .
Ni3 O9 Ni1 93.8(4) . .
Ni4 O9 Ni1 92.3(5) . .
Ni3 O9 Na9 102.3(9) . .
Ni4 O9 Na9 111.6(9) . .
Ni1 O9 Na9 126.6(7) . .
Ni3 O9 Na9' 119.4(12) . .
Ni4 O9 Na9' 94.8(11) . .
Ni1 O9 Na9' 124.9(9) . .
Na9 O9 Na9' 17.8(10) . .
W5 O10 Ni4 113.4(6) . .
W3 O11 Ni2 115.4(6) . .
W4 O12 Ni4 113.8(7) . .
W4 O12 Na15 145.0(13) . .
Ni4 O12 Na15 101.0(12) . .
W4 O12 Na9' 119.6(11) . .
Ni4 O12 Na9' 97.5(11) . .
Na15 O12 Na9' 48.5(14) . .
B2 O13 Ni2 117.0(11) . .
B2 O13 Na7' 125.7(16) . 2_655
Ni2 O13 Na7' 100.0(11) . 2_655
B2 O13 Na7 110.8(12) . 2_655
Ni2 O13 Na7 110.5(7) . 2_655
Na7' O13 Na7 14.9(10) 2_655 2_655
Si1 O14 Ni4 123.0(6) . .
Si1 O14 W4 126.1(6) . .
Ni4 O14 W4 89.6(5) . .
Si1 O14 W5 126.4(7) . .
Ni4 O14 W5 89.0(4) . .
W4 O14 W5 91.6(4) . .
Si1 O15 W8 123.8(7) . .
Si1 O15 W9 123.7(7) . .
W8 O15 W9 92.1(4) . .
Si1 O15 W6 124.1(6) . .
W8 O15 W6 92.1(4) . .
W9 O15 W6 91.7(5) . .
W4 O16 W2 158.1(8) . .
W1 O17 Na8' 136.4(13) . .
W1 O17 Na8 127.9(11) . .
Na8' O17 Na8 18.5(12) . .
Si1 O18 Ni3 122.3(6) . .
Si1 O18 W2 125.9(6) . .
Ni3 O18 W2 90.2(4) . .
Si1 O18 W1 126.8(7) . .
Ni3 O18 W1 89.4(4) . .
W2 O18 W1 91.2(4) . .
B4 O19 Ni3 126.8(15) . .
B4 O19 Na3 94.2(14) . .
Ni3 O19 Na3 128.1(6) . .
W1 O20 W3 155.1(7) . .
Si1 O21 Ni2 124.9(7) . .
Si1 O21 W3 125.3(6) . .
Ni2 O21 W3 89.8(4) . .
Si1 O21 W7 125.9(7) . .
Ni2 O21 W7 88.8(4) . .
W3 O21 W7 90.9(4) . .
W5 O22 W7 156.1(7) . .
B1 O23 Ni4 135.8(15) . .
B1 O23 Na15 96.5(14) . .
Ni4 O23 Na15 98.1(8) . .
W6 O24 W3 149.9(7) . .
W6 O24 Na18 103.8(8) . .
W3 O24 Na18 103.9(8) . .
W8 O25 W2 150.1(7) . .
W8 O25 Na17 104.7(8) . .
W2 O25 Na17 102.6(7) . .
W5 O26 W4 119.6(7) . .
W5 O26 Na10 103.8(8) . .
W4 O26 Na10 104.5(8) . .
W7 O27 Ni2 113.8(6) . .
W7 O27 Na7' 149.4(11) . 2_655
Ni2 O27 Na7' 92.7(10) . 2_655
W9 O28 W5 150.0(7) . .
W9 O28 Na10 103.2(8) . .
W5 O28 Na10 105.1(8) . .
W3 O29 W7 118.1(7) . .
W3 O29 Na18 105.2(8) . .
W7 O29 Na18 102.4(8) . .
W3 O29 Na8 99.6(11) . 3_565
W7 O29 Na8 108.5(11) . 3_565
Na18 O29 Na8 124.2(12) . 3_565
W8 O30 W9 120.1(7) . .
W8 O30 Na10 100.5(9) . .
W9 O30 Na10 97.6(8) . .
W8 O30 Na12 118.4(16) . .
W9 O30 Na12 121.3(16) . .
Na10 O30 Na12 76.0(16) . .
W6 O31 W8 119.9(7) . .
W6 O31 Na17 99.6(7) . .
W8 O31 Na17 96.9(7) . .
W6 O33 W9 119.9(7) . .
W6 O33 Na18 98.4(7) . .
W9 O33 Na18 96.1(8) . .
W6 O33 Na14 125.0(14) . 9_655
W9 O33 Na14 107.0(14) . 9_655
Na18 O33 Na14 103.6(14) . 9_655
W9 O34 W7 148.4(8) . .
W9 O34 Na18 105.3(8) . .
W7 O34 Na18 103.8(8) . .
W6 O36 Na13 119.5(18) . 8_565
W6 O36 Na12 128.3(15) . 8_565
Na13 O36 Na12 72(2) 8_565 8_565
W8 O37 W4 149.8(7) . .
W8 O37 Na10 103.8(7) . .
W4 O37 Na10 104.1(7) . .
W5 O38 Na19 149.2(9) . .
W4 O40 Na5' 141.4(19) . .
W4 O40 Na5 134.8(11) . .
Na5' O40 Na5 25.4(17) . .
W4 O40 Na7 135.0(10) . .
Na5' O40 Na7 78.8(18) . .
Na5 O40 Na7 90.2(10) . .
W4 O40 Na7' 123.3(12) . .
Na5' O40 Na7' 92(2) . .
Na5 O40 Na7' 101.4(13) . .
Na7 O40 Na7' 13.3(10) . .
W9 O42 Na13 142(2) . .
B1 O43 Ni1 127.6(5) . 10_556
B1 O43 Ni1 127.6(5) . .
Ni1 O43 Ni1 100.1(7) 10_556 .
B3 O44 B2 120.6(15) . .
B3 O44 Na6' 94.5(13) . .
B2 O44 Na6' 139.5(14) . .
B3 O44 Na6 115.3(15) . .
B2 O44 Na6 112.1(14) . .
Na6' O44 Na6 27.8(11) . .
B2 O45 Na3 126.7(12) . 3_565
B3 O46 Na6' 122.0(14) . 2_665
B3 O46 Na6' 90.8(13) . .
Na6' O46 Na6' 37.4(14) 2_665 .
O23 B1 O23 113(2) 10_556 .
O23 B1 O43 113.8(15) 10_556 .
O23 B1 O43 113.8(15) . .
O23 B1 Na15 58.0(13) 10_556 .
O23 B1 Na15 58.0(13) . .
O43 B1 Na15 122(2) . .
O13 B2 O44 110.3(16) . .
O13 B2 O4 109.4(15) . .
O44 B2 O4 110.3(16) . .
O13 B2 O45 112.1(16) . .
O44 B2 O45 107.4(15) . .
O4 B2 O45 107.3(16) . .
O1 B3 O44 122.4(17) . .
O1 B3 O46 124.2(17) . .
O44 B3 O46 113.1(16) . .
O19 B4 O19 117(3) 10_556 .
O19 B4 O2 121.3(13) 10_556 .
O19 B4 O2 121.3(13) . .
Na2 O1W Na4 85.4(6) . .
Na7 O2W Na5 91.7(11) . .
Na7 O2W Na5' 77.7(18) . .
Na5 O2W Na5' 24.1(16) . .
Na7 O2W Na7' 11.3(10) . .
Na5 O2W Na7' 99.3(13) . .
Na5' O2W Na7' 87.7(19) . .
Na7 O3W Na5' 77.8(19) . .
Na7 O3W Na7' 8.9(10) . .
Na5' O3W Na7' 86(2) . .
Na7' O4W Na7 15.2(12) . .
Na7' O4W Na11 121.0(19) . 3_665
Na7 O4W Na11 106.0(14) . 3_665
Na16 O6W Na11 87.7(13) . .
Na16 O6W Na11 84.5(12) . 3_665
Na11 O6W Na11 162.8(18) . 3_665
Na16 O6W Na1 91.0(10) . .
Na11 O6W Na1 83.6(13) . .
Na11 O6W Na1 81.2(12) 3_665 .
Na7' O8W Na10 116(3) . .
Na7' O8W Na7 10.6(15) . .
Na10 O8W Na7 117(2) . .
Na7' O8W Na8' 119(3) . 2_765
Na10 O8W Na8' 113(2) . 2_765
Na7 O8W Na8' 124(2) . 2_765
Na9 O12W Na5 123(3) . 10_556
Na9 O12W Na5 123(3) . .
Na5 O12W Na5 77(3) 10_556 .
Na9 O12W Na9' 19.1(13) . .
Na5 O12W Na9' 109(3) 10_556 .
Na5 O12W Na9' 109(3) . .
Na9 O12W Na5' 113(3) . 10_556
Na5 O12W Na5' 20.5(15) 10_556 10_556
Na5 O12W Na5' 66(3) . 10_556
Na9' O12W Na5' 96(3) . 10_556
Na9 O12W Na5' 113(3) . .
Na5 O12W Na5' 66(3) 10_556 .
Na5 O12W Na5' 20.5(15) . .
Na9' O12W Na5' 96(3) . .
Na5' O12W Na5' 50(3) 10_556 .
Na18 O13W Na18 101(3) . 7_665
Na5' O14W Na5' 74(5) 10_556 .
Na5' O14W Na15 139(3) 10_556 .
Na5' O14W Na15 139(3) . .
Na5' O14W Na5 14(2) 10_556 10_556
Na5' O14W Na5 74(4) . 10_556
Na15 O14W Na5 130(3) . 10_556
Na5' O14W Na5 74(4) 10_556 .
Na5' O14W Na5 14(2) . .
Na15 O14W Na5 130(3) . .
Na5 O14W Na5 71(3) 10_556 .
Na5 O15W Na5 95(4) . 10_556
Na5 O15W Na5' 24.4(19) . .
Na5 O15W Na5' 80(4) 10_556 .
Na5 O15W Na5' 80(4) . 10_556
Na5 O15W Na5' 24.4(19) 10_556 10_556
Na5' O15W Na5' 60(4) . 10_556
O18 Si1 O21 110.3(6) . .
O18 Si1 O14 111.5(7) . .
O21 Si1 O14 109.8(6) . .
O18 Si1 O15 107.7(7) . .
O21 Si1 O15 109.3(7) . .
O14 Si1 O15 108.1(7) . .
O17 W1 O5 99.5(6) . .
O17 W1 O7 99.7(6) . .
O5 W1 O7 94.3(6) . .
O17 W1 O20 101.4(6) . .
O5 W1 O20 90.7(5) . .
O7 W1 O20 157.3(5) . .
O17 W1 O8 98.6(6) . .
O5 W1 O8 161.8(5) . .
O7 W1 O8 84.8(6) . .
O20 W1 O8 83.6(6) . .
O17 W1 O18 173.5(6) . .
O5 W1 O18 79.7(5) . .
O7 W1 O18 74.1(5) . .
O20 W1 O18 85.1(5) . .
O8 W1 O18 82.6(5) . .
O17 W1 Na17 87.7(5) . .
O5 W1 Na17 138.6(5) . .
O7 W1 Na17 44.4(5) . .
O20 W1 Na17 128.0(5) . .
O8 W1 Na17 44.5(5) . .
O18 W1 Na17 88.8(4) . .
O39 W2 O6 101.7(7) . .
O39 W2 O16 101.8(6) . .
O6 W2 O16 95.6(6) . .
O39 W2 O7 98.9(6) . .
O6 W2 O7 93.1(6) . .
O16 W2 O7 155.4(5) . .
O39 W2 O25 96.7(7) . .
O6 W2 O25 161.7(5) . .
O16 W2 O25 81.1(6) . .
O7 W2 O25 83.5(6) . .
O39 W2 O18 172.3(6) . .
O6 W2 O18 79.5(5) . .
O16 W2 O18 85.6(5) . .
O7 W2 O18 73.4(5) . .
O25 W2 O18 82.3(5) . .
O39 W2 Na17 85.7(6) . .
O6 W2 Na17 137.2(5) . .
O16 W2 Na17 124.4(5) . .
O7 W2 Na17 44.2(5) . .
O25 W2 Na17 43.4(5) . .
O18 W2 Na17 88.3(4) . .
O32 W3 O11 101.3(6) . .
O32 W3 O20 100.1(6) . .
O11 W3 O20 94.7(6) . .
O32 W3 O29 98.6(6) . .
O11 W3 O29 93.8(6) . .
O20 W3 O29 157.5(6) . .
O32 W3 O24 97.4(6) . .
O11 W3 O24 161.3(6) . .
O20 W3 O24 82.5(5) . .
O29 W3 O24 82.7(6) . .
O32 W3 O21 173.5(6) . .
O11 W3 O21 78.3(5) . .
O20 W3 O21 86.4(5) . .
O29 W3 O21 75.0(5) . .
O24 W3 O21 83.0(5) . .
O32 W3 Na18 87.7(6) . .
O11 W3 Na18 136.8(6) . .
O20 W3 Na18 125.5(6) . .
O29 W3 Na18 43.0(6) . .
O24 W3 Na18 43.0(5) . .
O21 W3 Na18 88.2(5) . .
O40 W4 O12 101.4(7) . .
O40 W4 O16 101.2(6) . .
O12 W4 O16 95.3(6) . .
O40 W4 O26 99.4(7) . .
O12 W4 O26 92.7(6) . .
O16 W4 O26 155.9(6) . .
O40 W4 O37 96.6(7) . .
O12 W4 O37 162.0(5) . .
O16 W4 O37 81.1(6) . .
O26 W4 O37 84.2(6) . .
O40 W4 O14 173.2(6) . .
O12 W4 O14 79.9(5) . .
O16 W4 O14 85.4(5) . .
O26 W4 O14 73.8(5) . .
O37 W4 O14 82.3(5) . .
O40 W4 Na10 85.6(7) . .
O12 W4 Na10 137.6(5) . .
O16 W4 Na10 124.6(6) . .
O26 W4 Na10 45.0(6) . .
O37 W4 Na10 43.5(5) . .
O14 W4 Na10 89.0(5) . .
O38 W5 O10 102.6(7) . .
O38 W5 O22 101.6(6) . .
O10 W5 O22 93.6(6) . .
O38 W5 O26 98.5(6) . .
O10 W5 O26 94.2(6) . .
O22 W5 O26 156.3(5) . .
O38 W5 O28 96.2(7) . .
O10 W5 O28 161.2(5) . .
O22 W5 O28 82.1(6) . .
O26 W5 O28 83.4(6) . .
O38 W5 O14 172.2(6) . .
O10 W5 O14 79.7(5) . .
O22 W5 O14 85.7(5) . .
O26 W5 O14 73.8(5) . .
O28 W5 O14 81.8(5) . .
O36 W6 O8 102.4(7) . .
O36 W6 O24 102.1(7) . .
O8 W6 O24 89.4(6) . .
O36 W6 O33 99.0(7) . .
O8 W6 O33 158.3(6) . .
O24 W6 O33 89.0(6) . .
O36 W6 O31 100.0(7) . .
O8 W6 O31 86.8(6) . .
O24 W6 O31 157.8(6) . .
O33 W6 O31 86.6(6) . .
O36 W6 O15 171.0(6) . .
O8 W6 O15 84.0(5) . .
O24 W6 O15 84.1(5) . .
O33 W6 O15 74.4(5) . .
O31 W6 O15 73.8(5) . .
O36 W6 Na18 90.5(7) . .
O8 W6 Na18 133.8(5) . .
O24 W6 Na18 44.4(5) . .
O33 W6 Na18 48.2(6) . .
O31 W6 Na18 134.7(6) . .
O15 W6 Na18 89.5(5) . .
O36 W6 Na17 91.6(7) . .
O8 W6 Na17 43.2(5) . .
O24 W6 Na17 132.6(5) . .
O33 W6 Na17 133.7(5) . .
O31 W6 Na17 47.2(5) . .
O15 W6 Na17 88.8(4) . .
Na18 W6 Na17 176.7(5) . .
O41 W7 O27 102.4(7) . .
O41 W7 O22 101.4(7) . .
O27 W7 O22 93.5(6) . .
O41 W7 O29 97.9(7) . .
O27 W7 O29 94.1(6) . .
O22 W7 O29 157.3(5) . .
O41 W7 O34 95.0(7) . .
O27 W7 O34 162.6(6) . .
O22 W7 O34 83.4(6) . .
O29 W7 O34 83.0(6) . .
O41 W7 O21 172.6(6) . .
O27 W7 O21 79.4(5) . .
O22 W7 O21 85.6(5) . .
O29 W7 O21 74.8(5) . .
O34 W7 O21 83.4(5) . .
O41 W7 Na18 84.4(7) . .
O27 W7 Na18 138.5(6) . .
O22 W7 Na18 125.7(5) . .
O29 W7 Na18 44.5(6) . .
O34 W7 Na18 42.3(5) . .
O21 W7 Na18 89.6(5) . .
O35 W8 O37 101.3(7) . .
O35 W8 O25 102.1(7) . .
O37 W8 O25 89.1(6) . .
O35 W8 O30 98.4(7) . .
O37 W8 O30 88.8(6) . .
O25 W8 O30 159.4(6) . .
O35 W8 O31 99.2(7) . .
O37 W8 O31 159.3(6) . .
O25 W8 O31 89.0(6) . .
O30 W8 O31 85.8(6) . .
O35 W8 O15 170.1(6) . .
O37 W8 O15 85.1(5) . .
O25 W8 O15 85.3(5) . .
O30 W8 O15 74.0(5) . .
O31 W8 O15 74.2(5) . .
O35 W8 Na17 90.2(6) . .
O37 W8 Na17 133.1(5) . .
O25 W8 Na17 44.0(5) . .
O30 W8 Na17 134.6(6) . .
O31 W8 Na17 48.9(5) . .
O15 W8 Na17 90.8(4) . .
O42 W9 O28 103.1(7) . .
O42 W9 O34 102.0(7) . .
O28 W9 O34 89.9(6) . .
O42 W9 O30 98.9(7) . .
O28 W9 O30 89.3(6) . .
O34 W9 O30 158.7(6) . .
O42 W9 O33 97.6(7) . .
O28 W9 O33 159.1(6) . .
O34 W9 O33 88.3(6) . .
O30 W9 O33 85.0(6) . .
O42 W9 O15 169.0(6) . .
O28 W9 O15 85.2(5) . .
O34 W9 O15 85.1(5) . .
O30 W9 O15 73.6(5) . .
O33 W9 O15 74.0(5) . .
O42 W9 Na18 89.1(6) . .
O28 W9 Na18 132.8(6) . .
O34 W9 Na18 42.9(6) . .
O30 W9 Na18 134.1(6) . .
O33 W9 Na18 49.2(6) . .
O15 W9 Na18 90.5(5) . .

loop_
_geom_bond_atom_site_label_1
_geom_bond_atom_site_label_2
_geom_bond_distance
_geom_bond_site_symmetry_2
Na1 O6W 2.77(2) 12_666
Na1 O6W 2.77(2) 2_655
Na1 O6W 2.77(2) 3_665
Na1 O6W 2.77(2) 11_656
Na1 O6W 2.77(2) 10_556
Na1 O6W 2.77(2) .
Na1 Na11 3.46(4) 2_655
Na1 Na11 3.46(4) 11_656
Na1 Na11 3.46(4) 12_666
Na1 Na11 3.46(4) 3_665
Na1 Na11 3.46(4) .
Na1 Na11 3.46(4) 10_556
Na2 O1W 2.371(17) 3_565
Na2 O1W 2.371(17) 2_665
Na2 O1W 2.371(17) .
Na2 O46 2.455(14) 2_665
Na2 O46 2.455(14) 3_565
Na2 Na6' 3.20(4) 3_565
Na2 Na6' 3.20(4) 2_665
Na3 O45 2.330(14) 2_665
Na3 O45 2.330(14) 11_666
Na3 O5W 2.36(3) .
Na3 O19 2.384(16) .
Na3 O19 2.384(16) 10_556
Na3 Na6 2.91(4) 2_665
Na3 Na6 2.91(4) 11_666
Na3 Na6' 4.02(4) 2_665
Na3 Na6' 4.02(4) 11_666
Na4 O1W 2.406(18) 3_565
Na4 O1W 2.406(18) 2_665
Na4 O1W 2.406(18) .
Na4 O7W 2.56(6) .
Na4 O32 2.690(14) 2_665
Na4 O32 2.690(15) 3_565
Na5 Na5' 1.05(7) .
Na5 O15W 2.31(8) .
Na5 O40 2.42(3) .
Na5 O11W 2.45(8) .
Na5 O2W 2.49(4) .
Na5 O12W 2.73(8) .
Na5 O14W 2.96(9) .
Na5 Na5' 3.13(8) 10_556
Na5 Na5 3.42(6) 10_556
Na5 Na7 3.48(4) .
Na5 Na7' 4.04(6) .
Na5' O14W 2.11(11) .
Na5' O40 2.37(7) .
Na5' Na5' 2.53(15) 10_556
Na5' O2W 2.55(7) .
Na5' O15W 2.55(12) .
Na5' O3W 2.59(8) .
Na5' O12W 3.00(11) .
Na5' Na7 3.08(8) .
Na5' Na5 3.13(8) 10_556
Na5' Na7' 3.72(9) .
Na6 Na6 1.03(8) 10_556
Na6 Na6' 1.25(5) .
Na6 Na6' 2.08(5) 10_556
Na6 Na6' 2.50(5) 3_565
Na6 O44 2.65(4) .
Na6 Na6' 2.70(5) 2_665
Na6 Na3 2.91(4) 3_565
Na6 Na6' 3.00(5) 12_566
Na6 Na6' 3.17(5) 11_666
Na6 Na6 3.20(7) 2_665
Na6 Na6 3.20(7) 3_565
Na6 Na6 3.36(7) 11_666
Na6' Na6' 1.65(6) 2_665
Na6' Na6' 1.65(6) 3_565
Na6' Na6 2.08(5) 10_556
Na6' Na6 2.50(6) 2_665
Na6' O44 2.52(3) .
Na6' O46 2.54(4) 3_565
Na6' O46 2.61(4) .
Na6' Na6 2.70(5) 3_565
Na6' Na6' 2.70(7) 10_556
Na6' Na6 3.00(5) 11_666
Na6' Na6' 3.17(7) 11_666
Na7 Na7' 0.68(4) .
Na7 O3W 2.30(3) .
Na7 O2W 2.36(3) .
Na7 O8W 2.43(6) .
Na7 O40 2.49(3) .
Na7 O4W 2.51(3) .
Na7 O13 2.65(2) 3_665
Na7 Na10 4.09(3) .
Na7 Na11 4.20(5) 3_665
Na7' O8W 1.88(7) .
Na7' O4W 2.24(5) .
Na7' O13 2.60(4) 3_665
Na7' O40 2.79(5) .
Na7' O2W 2.81(5) .
Na7' O3W 2.86(5) .
Na7' O27 2.90(5) 3_665
Na7' Na10 3.60(5) .
Na7' Na8' 4.22(8) 2_765
Na8 Na8' 0.89(6) .
Na8 O17 2.82(5) .
Na8 O29 2.97(5) 2_665
Na8 Na14 3.66(8) .
Na8' O17 2.73(6) .
Na8' O8W 2.97(8) 3_675
Na8' Na14 3.44(8) .
Na8' Na7' 4.22(8) 3_675
Na9 Na9' 0.92(5) .
Na9 O12W 2.72(10) .
Na9 O9 2.95(3) .
Na9 O9 2.95(3) 10_556
Na9 O6 3.00(3) .
Na9 O6 3.00(3) 10_556
Na9 Na15 3.18(6) .
Na9' Na15 2.26(7) .
Na9' O12W 2.82(11) .
Na9' O12 2.90(3) .
Na9' O12 2.90(3) 10_556
Na9' O9 3.01(4) .
Na9' O9 3.01(4) 10_556
Na10 O8W 2.36(5) .
Na10 O28 2.58(3) .
Na10 O30 2.64(3) .
Na10 O37 2.65(4) .
Na10 O26 2.72(3) .
Na10 Na12 3.31(7) .
Na10 W4 3.73(3) .
Na10 Na13 4.09(8) .
Na11 O6W 2.39(5) .
Na11 O6W 2.53(5) 2_655
Na11 O4W 2.75(5) 2_655
Na11 Na15 3.27(6) 2_655
Na11 Na11 4.03(9) 10_556
Na11 Na7 4.20(5) 2_655
Na12 Na14 2.72(9) 2_765
Na12 O30 2.73(7) .
Na12 O36 2.91(7) 9_655
Na12 Na13 3.26(10) .
Na12 Na14 3.88(9) 9_655
Na13 O42 2.49(7) .
Na13 O36 2.60(8) 9_655
Na13 Na18 3.48(8) 9_655
Na14 Na12 2.72(9) 3_675
Na14 O33 2.75(7) 8_565
Na14 Na12 3.88(9) 8_565
Na15 O14W 2.44(12) .
Na15 O12 2.553(19) 10_556
Na15 O12 2.553(19) .
Na15 O23 2.65(5) .
Na15 O23 2.65(5) 10_556
Na15 B1 3.10(6) .
Na15 Na11 3.27(6) 3_665
Na15 Na11 3.27(6) 12_666
Na15 Ni4 3.58(3) .
Na15 Ni4 3.58(3) 10_556
Na16 O6W 2.27(3) 3_665
Na16 O6W 2.27(3) 2_655
Na16 O6W 2.27(3) .
Na16 Na11 3.24(5) 2_655
Na16 Na11 3.24(5) 3_665
Na16 Na19 3.81(4) .
Na17 O25 2.48(2) .
Na17 O10W 2.51(7) .
Na17 O8 2.51(2) .
Na17 O7 2.52(2) .
Na17 O31 2.62(2) .
Na17 W8 3.452(17) .
Na17 W1 3.500(16) .
Na17 W2 3.520(19) .
Na17 W6 3.522(19) .
Na18 O13W 2.39(7) .
Na18 O34 2.43(3) .
Na18 O24 2.51(3) .
Na18 O29 2.52(3) .
Na18 O33 2.62(3) .
Na18 O13W 2.65(7) 7_665
Na18 W9 3.44(2) .
Na18 W6 3.47(2) .
Na18 Na13 3.48(8) 8_565
Na18 W7 3.50(2) .
Na18 W3 3.56(2) .
Na18 Na18 3.89(5) 7_665
Na19 O38 2.395(18) 3_665
Na19 O38 2.395(18) 2_655
Na19 O38 2.395(18) .
Na19 O9W 2.50(5) 2_655
Na19 O9W 2.50(5) 3_665
Na19 O9W 2.50(5) .
Ni1 O9 2.034(11) .
Ni1 O4 2.046(12) .
Ni1 O2 2.056(10) .
Ni1 O43 2.068(10) .
Ni1 O3 2.070(12) .
Ni1 O1 2.128(12) .
Ni1 Ni4 2.932(3) .
Ni1 Ni3 2.955(3) .
Ni2 O27 2.023(13) .
Ni2 O1 2.036(12) .
Ni2 O11 2.038(13) .
Ni2 O3 2.041(12) .
Ni2 O13 2.095(12) .
Ni2 O21 2.233(13) .
Ni3 O9 2.013(11) .
Ni3 O19 2.037(13) .
Ni3 O5 2.042(12) .
Ni3 O6 2.087(13) .
Ni3 O1 2.091(12) .
Ni3 O18 2.198(13) .
Ni4 O3 2.015(12) .
Ni4 O9 2.031(11) .
Ni4 O10 2.041(13) .
Ni4 O23 2.065(15) .
Ni4 O12 2.067(12) .
Ni4 O14 2.225(14) .
O1 B3 1.38(2) .
O2 B4 1.28(3) .
O2 Ni1 2.056(10) 10_556
O4 B2 1.49(3) .
O5 W1 1.805(13) .
O6 W2 1.762(12) .
O7 W1 1.912(13) .
O7 W2 1.953(13) .
O8 W6 1.881(14) .
O8 W1 1.976(14) .
O10 W5 1.793(14) .
O11 W3 1.783(13) .
O12 W4 1.765(13) .
O13 B2 1.46(3) .
O13 Na7' 2.60(4) 2_655
O13 Na7 2.65(2) 2_655
O14 Si1 1.629(13) .
O14 W4 2.337(12) .
O14 W5 2.349(11) .
O15 Si1 1.644(13) .
O15 W8 2.341(12) .
O15 W9 2.348(12) .
O15 W6 2.359(13) .
O16 W4 1.888(13) .
O16 W2 1.921(12) .
O17 W1 1.731(12) .
O18 Si1 1.617(12) .
O18 W2 2.346(11) .
O18 W1 2.346(12) .
O19 B4 1.261(19) .
O20 W1 1.914(14) .
O20 W3 1.931(14) .
O21 Si1 1.621(12) .
O21 W3 2.346(12) .
O21 W7 2.348(12) .
O22 W5 1.909(14) .
O22 W7 1.914(14) .
O23 B1 1.34(2) .
O24 W6 1.884(14) .
O24 W3 2.002(14) .
O25 W8 1.854(15) .
O25 W2 2.017(14) .
O26 W5 1.933(15) .
O26 W4 1.953(13) .
O27 W7 1.801(14) .
O27 Na7' 2.90(5) 2_655
O28 W9 1.829(16) .
O28 W5 2.056(16) .
O29 W3 1.947(14) .
O29 W7 1.955(15) .
O29 Na8 2.97(5) 3_565
O30 W8 1.942(16) .
O30 W9 1.955(15) .
O31 W6 1.956(14) .
O31 W8 1.955(14) .
O32 W3 1.718(14) .
O33 W6 1.931(15) .
O33 W9 1.970(15) .
O33 Na14 2.75(7) 9_655
O34 W9 1.878(13) .
O34 W7 2.008(14) .
O35 W8 1.711(14) .
O36 W6 1.723(14) .
O36 Na13 2.60(8) 8_565
O36 Na12 2.91(7) 8_565
O37 W8 1.820(15) .
O37 W4 2.057(14) .
O38 W5 1.714(13) .
O39 W2 1.711(13) .
O40 W4 1.742(13) .
O41 W7 1.716(15) .
O42 W9 1.714(15) .
O43 B1 1.37(3) .
O43 Ni1 2.068(10) 10_556
O44 B3 1.39(2) .
O44 B2 1.49(2) .
O45 B2 1.50(2) .
O45 Na3 2.330(14) 3_565
O46 B3 1.39(2) .
O46 Na6' 2.54(4) 2_665
B1 O23 1.34(2) 10_556
B4 O19 1.261(19) 10_556
O4W Na11 2.75(5) 3_665
O6W Na11 2.53(5) 3_665
O8W Na8' 2.97(8) 2_765
O12W Na5 2.73(8) 10_556
O12W Na5' 3.00(11) 10_556
O13W Na18 2.65(7) 7_665
O14W Na5' 2.11(11) 10_556
O14W Na5 2.96(9) 10_556
O15W Na5 2.31(8) 10_556
O15W Na5' 2.55(12) 10_556

loop_
_platon_squeeze_void_nr
_platon_squeeze_void_average_x
_platon_squeeze_void_average_y
_platon_squeeze_void_average_z
_platon_squeeze_void_volume
_platon_squeeze_void_count_electrons
1 0.000 0.000 0.000 351.5 44.8
2 -0.009 0.059 0.250 14.7 2.7
3 0.000 0.000 0.500 351.5 36.2
4 0.009 0.941 0.750 14.5 5.0
5 0.058 0.071 0.750 13.7 5.1
6 0.069 1.004 0.250 13.9 2.1
7 0.935 0.926 0.250 11.5 2.1
8 0.926 0.991 0.750 12.0 4.3
